data_1567008
loop_
_publ_author_name
'Jiang, Jianzhuang'
'Liu, Chao'
'Jin, Yucheng'
'Qi, Dongdong'
'Ding, Xu'
'Ren, Huimin'
'Wang, Hailong'

_publ_section_title
;
 Enantioselective Assembly and Recognition of Heterochiral Porous Organic
 Cages Deduced from Binary Chiral Components
;
_journal_name_full 'Chemical Science'
_journal_paper_doi 10.1039/D2SC01876D
_journal_year 2022
_chemical_absolute_configuration rm
_chemical_formula_sum 'C156 H144 Cl6 N12 O6'
_chemical_formula_weight 2495.52
_space_group_crystal_system monoclinic
_space_group_IT_number 4
_space_group_name_Hall 'P 2yb'
_space_group_name_H-M_alt 'P 1 21 1'
_atom_sites_solution_hydrogens geom
_audit_creation_method SHELXL-2014/7
_audit_update_record
;
2021-10-10 deposited with the CCDC.	2022-05-20 downloaded from the CCDC.
;
_cell_angle_alpha 90
_cell_angle_beta 101.091(2)
_cell_angle_gamma 90
_cell_formula_units_Z 2
_cell_length_a 14.1106(3)
_cell_length_b 40.2961(10)
_cell_length_c 15.5297(3)
_cell_measurement_reflns_used 16836
_cell_measurement_temperature 150(2)
_cell_measurement_theta_max 69.6290
_cell_measurement_theta_min 3.0870
_cell_volume 8665.3(3)
_computing_cell_refinement 'Bruker FRAMBO'
_computing_data_collection 'Bruker FRAMBO'
_computing_data_reduction 'Bruker SAINT'
_computing_molecular_graphics 'Bruker SHELXTL'
_computing_publication_material 'Bruker SHELXTL'
_computing_structure_refinement 'SHELXL-2014/7 (Sheldrick, 2014)'
_computing_structure_solution 'Bruker SHELXTL'
_diffrn_ambient_temperature 150(2)
_diffrn_measured_fraction_theta_full 0.983
_diffrn_measured_fraction_theta_max 0.956
_diffrn_measurement_device_type 'XtaLAB AFC12 (RCD3): Kappa single'
_diffrn_measurement_method 'phi and omega scans'
_diffrn_radiation_type CuK\a
_diffrn_radiation_wavelength 1.54178
_diffrn_reflns_av_R_equivalents 0.0292
_diffrn_reflns_av_unetI/netI 0.0353
_diffrn_reflns_Laue_measured_fraction_full 0.983
_diffrn_reflns_Laue_measured_fraction_max 0.956
_diffrn_reflns_limit_h_max 17
_diffrn_reflns_limit_h_min -17
_diffrn_reflns_limit_k_max 46
_diffrn_reflns_limit_k_min -31
_diffrn_reflns_limit_l_max 19
_diffrn_reflns_limit_l_min -18
_diffrn_reflns_number 64513
_diffrn_reflns_point_group_measured_fraction_full 0.727
_diffrn_reflns_point_group_measured_fraction_max 0.699
_diffrn_reflns_theta_full 67.679
_diffrn_reflns_theta_max 73.116
_diffrn_reflns_theta_min 2.193
_exptl_absorpt_coefficient_mu 1.280
_exptl_absorpt_correction_type none
_exptl_crystal_colour colorless
_exptl_crystal_density_diffrn 0.956
_exptl_crystal_description block
_exptl_crystal_F_000 2628
_refine_diff_density_max 0.723
_refine_diff_density_min -0.486
_refine_diff_density_rms 0.039
_refine_ls_abs_structure_details
; 
 Flack x determined using 5209 quotients [(I+)-(I-)]/[(I+)+(I-)] 
 (Parsons, Flack and Wagner, Acta Cryst. B69 (2013) 249-259). 
;
_refine_ls_abs_structure_Flack 0.035(7)
_refine_ls_extinction_method none
_refine_ls_goodness_of_fit_ref 1.078
_refine_ls_hydrogen_treatment constr
_refine_ls_matrix_type full
_refine_ls_number_parameters 1627
_refine_ls_number_reflns 24287
_refine_ls_number_restraints 4192
_refine_ls_restrained_S_all 1.138
_refine_ls_R_factor_all 0.0622
_refine_ls_R_factor_gt 0.0551
_refine_ls_shift/su_max 0.032
_refine_ls_shift/su_mean 0.001
_refine_ls_structure_factor_coef Fsqd
_refine_ls_weighting_details 'w=1/[\s^2^(Fo^2^)+(0.1105P)^2^+0.1616P] where P=(Fo^2^+2Fc^2^)/3'
_refine_ls_weighting_scheme calc
_refine_ls_wR_factor_gt 0.1614
_refine_ls_wR_factor_ref 0.1669
_reflns_Friedel_coverage 0.442
_reflns_Friedel_fraction_full 0.462
_reflns_Friedel_fraction_max 0.435
_reflns_number_gt 19961
_reflns_number_total 24287
_reflns_threshold_expression 'I > 2\s(I)'
_cod_data_source_file d2sc01876d2.cif
_cod_data_source_block qq
_cod_original_sg_symbol_H-M 'P 21'
_cod_database_code 1567008
_shelx_shelxl_version_number 2014/7
_shelx_space_group_comment
; 
The symmetry employed for this shelxl refinement is uniquely defined 
by the following loop, which should always be used as a source of 
symmetry information in preference to the above space-group names. 
They are only intended as comments. 
;

loop_
_space_group_symop_operation_xyz
'x, y, z'
'-x, y+1/2, -z'

loop_
_atom_site_label
_atom_site_type_symbol
_atom_site_fract_x
_atom_site_fract_y
_atom_site_fract_z
_atom_site_U_iso_or_equiv
_atom_site_adp_type
_atom_site_occupancy
_atom_site_site_symmetry_order
_atom_site_calc_flag
_atom_site_refinement_flags_posn
_atom_site_refinement_flags_adp
_atom_site_refinement_flags_occupancy
_atom_site_disorder_assembly
_atom_site_disorder_group
C127 C 0.2620(4) 0.48831(14) 0.6569(3) 0.0795(12) Uani 1 1 d . U . . .
H1 H 0.2632 0.5075 0.6196 0.095 Uiso 1 1 calc R U . . .
H2B H 0.2753 0.4688 0.6244 0.095 Uiso 1 1 calc R U . . .
Cl01 Cl 0.53052(10) 0.36143(4) 1.12192(8) 0.0829(3) Uani 1 1 d . . . . .
Cl02 Cl -0.14262(9) 0.55065(4) 0.46893(10) 0.0861(4) Uani 1 1 d . . . . .
Cl03 Cl 0.76868(10) 0.40844(5) 0.22889(8) 0.1011(5) Uani 1 1 d . . . . .
Cl04 Cl 0.51146(14) 0.63031(4) 0.18466(8) 0.1013(5) Uani 1 1 d . . . . .
Cl05 Cl 1.12220(11) 0.44696(4) 0.89307(11) 0.1004(5) Uani 1 1 d . . . . .
Cl06 Cl 0.19073(10) 0.59959(5) 1.03579(11) 0.0983(5) Uani 1 1 d . . . . .
O4 O 0.4008(2) 0.50844(8) 0.4125(2) 0.0658(7) Uani 1 1 d . . . . .
N1 N 0.0526(2) 0.33878(9) 0.6869(2) 0.0557(8) Uani 1 1 d . . . . .
O2 O 0.6607(2) 0.51568(8) 0.5499(2) 0.0647(7) Uani 1 1 d . . . . .
N2A N 0.5342(2) 0.27709(9) 0.5493(2) 0.0536(7) Uani 1 1 d . . . . .
N3B N 0.4668(2) 0.26671(9) 0.7068(2) 0.0570(8) Uani 1 1 d . . . . .
O3C O 0.3353(3) 0.49166(9) 0.7336(2) 0.0822(10) Uani 1 1 d . . . . .
N4D N -0.0644(2) 0.36152(9) 0.5248(2) 0.0585(8) Uani 1 1 d . . . . .
C1E C 0.3936(3) 0.31868(10) 0.7401(2) 0.0498(8) Uani 1 1 d . U . . .
O5F O 0.3233(3) 0.56608(9) 0.61412(19) 0.0722(9) Uani 1 1 d . U . . .
N7G N 0.1147(3) 0.38640(9) 0.1816(2) 0.0619(9) Uani 1 1 d . . . . .
N8H N 0.2742(3) 0.34189(10) 0.1963(2) 0.0595(8) Uani 1 1 d . . . . .
O6I O 0.6427(3) 0.43919(10) 0.7058(2) 0.0883(12) Uani 1 1 d . . . . .
N10J N 0.8757(3) 0.69041(11) 0.5648(3) 0.0724(11) Uani 1 1 d . . . . .
N12K N 0.4726(3) 0.72766(10) 0.6781(2) 0.0666(9) Uani 1 1 d . . . . .
C2L C 0.3623(3) 0.40613(10) 0.8188(2) 0.0498(7) Uani 1 1 d . U . . .
C00M C 0.4577(3) 0.31716(10) 0.4472(3) 0.0532(8) Uani 1 1 d . U . . .
N9N N 1.0145(3) 0.64441(10) 0.6591(2) 0.0685(10) Uani 1 1 d . . . . .
C3O C 0.4615(3) 0.28465(10) 0.4911(3) 0.0537(8) Uani 1 1 d . U . . .
H3O H 0.4107 0.2697 0.4761 0.064 Uiso 1 1 calc R U . . .
C4P C 0.4430(3) 0.44567(11) 0.9285(3) 0.0556(8) Uani 1 1 d . U . . .
C00Q C 0.6454(3) 0.43080(12) 0.6215(3) 0.0591(9) Uani 1 1 d . U . . .
N11R N 0.9694(3) 0.61817(12) 1.0559(2) 0.0755(11) Uani 1 1 d . . . . .
C5S C 0.2471(3) 0.48114(11) 0.4080(3) 0.0568(9) Uani 1 1 d . U . . .
H4S H 0.2724 0.4613 0.3916 0.068 Uiso 1 1 calc R U . . .
C00T C 0.1761(3) 0.54077(10) 0.4572(2) 0.0525(8) Uani 1 1 d . U . . .
C6U C 0.9000(3) 0.49632(11) 0.7467(3) 0.0553(8) Uani 1 1 d . U . . .
C00V C 0.4189(3) 0.41233(10) 0.9050(2) 0.0502(8) Uani 1 1 d . U . . .
C7W C 0.9133(3) 0.55850(12) 0.7804(3) 0.0613(9) Uani 1 1 d . U . . .
C8X C 0.1235(3) 0.32133(11) 0.6804(3) 0.0551(8) Uani 1 1 d . U . . .
H5X H 0.1124 0.3010 0.6521 0.066 Uiso 1 1 calc R U . . .
C9Y C 0.2989(3) 0.30993(11) 0.7082(3) 0.0523(8) Uani 1 1 d . U . . .
H6Y H 0.2854 0.2893 0.6816 0.063 Uiso 1 1 calc R U . . .
C10Z C 0.2736(3) 0.53885(10) 0.4483(2) 0.0548(8) Uani 1 1 d . U . . .
C11 C 0.5542(3) 0.64576(10) 0.5395(2) 0.0548(8) Uani 1 1 d . U . . .
C12 C 0.7072(3) 0.44946(11) 0.5822(3) 0.0541(8) Uani 1 1 d . U . . .
C13 C 0.2239(3) 0.33110(10) 0.7148(2) 0.0503(8) Uani 1 1 d . U . . .
C14 C 0.5196(3) 0.34253(11) 0.4846(3) 0.0552(8) Uani 1 1 d . U . . .
H7 H 0.5587 0.3389 0.5392 0.066 Uiso 1 1 calc R U . . .
C15 C 0.0580(3) 0.40031(11) 0.3140(3) 0.0587(9) Uani 1 1 d . U . . .
C16 C 0.5254(3) 0.67186(10) 0.5857(2) 0.0529(8) Uani 1 1 d . U . . .
H8 H 0.4622 0.6729 0.5949 0.064 Uiso 1 1 calc R U . . .
C17 C 0.0992(3) 0.43181(11) 0.3266(3) 0.0589(9) Uani 1 1 d . U . . .
H9 H 0.1302 0.4406 0.2840 0.071 Uiso 1 1 calc R U . . .
O1 O 0.5962(3) 0.49372(10) 0.8604(4) 0.1094(15) Uani 1 1 d . U . . .
C18 C 0.3967(3) 0.32288(11) 0.3667(3) 0.0556(9) Uani 1 1 d . U . . .
H10 H 0.3537 0.3065 0.3418 0.067 Uiso 1 1 calc R U . . .
C19 C 0.4372(3) 0.60491(11) 0.5730(3) 0.0563(8) Uani 1 1 d . U . . .
H11 H 0.4534 0.6124 0.6306 0.068 Uiso 1 1 calc R U . . .
C20A C 0.9438(3) 0.58515(12) 0.7376(3) 0.0607(9) Uani 1 1 d . U . . .
H12A H 0.9407 0.5840 0.6773 0.073 Uiso 1 1 calc R U . . .
C21B C 0.4757(3) 0.29653(11) 0.7297(3) 0.0537(8) Uani 1 1 d . U . . .
H13B H 0.5376 0.3055 0.7410 0.064 Uiso 1 1 calc R U . . .
C22C C 0.5400(3) 0.24463(11) 0.5900(3) 0.0545(8) Uani 1 1 d . U . . .
H14C H 0.4815 0.2318 0.5674 0.065 Uiso 1 1 calc R U . . .
C23D C 0.4139(3) 0.56260(12) 0.9440(3) 0.0620(9) Uani 1 1 d . U . . .
C24E C 0.5856(3) 0.40671(12) 0.5718(3) 0.0606(9) Uani 1 1 d . U . . .
H24E H 0.5399 0.3959 0.5976 0.073 Uiso 1 1 calc DR U . . .
C25F C 0.4137(3) 0.34987(11) 0.7777(3) 0.0531(8) Uani 1 1 d . U . . .
H16F H 0.4775 0.3559 0.7993 0.064 Uiso 1 1 calc R U . . .
C26G C 0.3396(3) 0.37239(10) 0.7837(2) 0.0496(8) Uani 1 1 d . U . . .
C27H C 0.3840(3) 0.58250(10) 0.4019(2) 0.0520(8) Uani 1 1 d . U . . .
C28I C 0.3075(3) 0.50933(11) 0.4222(3) 0.0552(8) Uani 1 1 d . U . . .
C29J C 0.5590(4) 0.72457(11) 0.6699(3) 0.0621(9) Uani 1 1 d . U . . .
H17J H 0.6041 0.7401 0.6965 0.075 Uiso 1 1 calc R U . . .
C30K C 0.4830(3) 0.61883(10) 0.5103(2) 0.0504(8) Uani 1 1 d . U . . .
C31L C 0.1534(3) 0.48200(11) 0.4173(3) 0.0548(8) Uani 1 1 d . U . . .
C32M C 0.8486(3) 0.46947(11) 0.6978(3) 0.0545(8) Uani 1 1 d . U . . .
C33N C 0.9859(3) 0.48814(12) 0.8092(3) 0.0619(9) Uani 1 1 d . U . . .
H18N H 1.0216 0.5049 0.8416 0.074 Uiso 1 1 calc R U . . .
C34O C 0.5915(3) 0.69682(11) 0.6189(3) 0.0589(9) Uani 1 1 d . U . . .
C35P C 0.3851(3) 0.53001(11) 0.9219(3) 0.0585(8) Uani 1 1 d . U . . .
C36Q C 0.5917(3) 0.39865(11) 0.4890(3) 0.0548(8) Uani 1 1 d . U . . .
C37R C 0.2458(2) 0.36265(10) 0.7521(2) 0.0472(7) Uani 1 1 d . U . . .
H19R H 0.1957 0.3773 0.7556 0.057 Uiso 1 1 calc R U . . .
C38S C 0.0954(3) 0.45040(11) 0.4006(3) 0.0577(8) Uani 1 1 d . U . . .
C39T C 0.3666(3) 0.57971(11) 0.5522(3) 0.0567(8) Uani 1 1 d . U . . .
C40U C 0.4447(3) 0.38639(11) 0.9651(2) 0.0519(8) Uani 1 1 d . U . . .
H20U H 0.4261 0.3647 0.9499 0.062 Uiso 1 1 calc R U . . .
C41V C 0.5514(3) 0.24963(11) 0.6906(3) 0.0572(9) Uani 1 1 d . U . . .
H21V H 0.6084 0.2634 0.7114 0.069 Uiso 1 1 calc R U . . .
C42W C 0.4180(3) 0.47229(11) 0.8703(3) 0.0610(9) Uani 1 1 d . U . . .
C43X C 0.4960(3) 0.62224(11) 0.3527(3) 0.0603(9) Uani 1 1 d . U . . .
H22X H 0.5433 0.6385 0.3648 0.072 Uiso 1 1 calc R U . . .
C44Y C 0.1352(3) 0.57101(11) 0.4845(3) 0.0600(9) Uani 1 1 d . U . . .
H23Y H 0.1747 0.5895 0.4974 0.072 Uiso 1 1 calc R U . . .
C45Z C 0.4563(3) 0.60747(10) 0.4218(2) 0.0537(8) Uani 1 1 d . U . . .
C46 C 0.3335(3) 0.43256(11) 0.7641(3) 0.0581(9) Uani 1 1 d . U . . .
H24 H 0.2953 0.4285 0.7093 0.070 Uiso 1 1 calc R U . . .
C47 C 0.2921(3) 0.51948(13) 0.9351(3) 0.0647(10) Uani 1 1 d . U . . .
H25 H 0.2726 0.4978 0.9215 0.078 Uiso 1 1 calc R U . . .
C48 C 0.5399(4) 0.60756(13) 0.9478(3) 0.0731(10) Uani 1 1 d . U . . .
C49 C 0.7639(3) 0.47683(11) 0.6322(3) 0.0540(8) Uani 1 1 d . U . . .
C50 C 0.4641(3) 0.37784(11) 0.3627(3) 0.0576(9) Uani 1 1 d . U . . .
H26 H 0.4660 0.3980 0.3339 0.069 Uiso 1 1 calc R U . . .
C51 C 0.3996(3) 0.35276(11) 0.3235(3) 0.0562(9) Uani 1 1 d . U . . .
C52 C 0.7884(3) 0.53519(11) 0.6650(3) 0.0575(9) Uani 1 1 d . U . . .
H27 H 0.7681 0.5569 0.6529 0.069 Uiso 1 1 calc R U . . .
C53 C -0.0421(3) 0.32459(12) 0.6529(3) 0.0590(9) Uani 1 1 d . U . . .
H28 H -0.0344 0.3056 0.6154 0.071 Uiso 1 1 calc R U . . .
C54 C 1.0420(4) 0.67632(13) 0.6254(3) 0.0713(11) Uani 1 1 d . U . . .
H29 H 1.0403 0.6934 0.6700 0.086 Uiso 1 1 calc R U . . .
C55 C 0.6546(4) 0.19843(13) 0.7169(3) 0.0728(12) Uani 1 1 d . U . . .
H30A H 0.7118 0.2112 0.7411 0.087 Uiso 1 1 calc R U . . .
H31B H 0.6604 0.1769 0.7451 0.087 Uiso 1 1 calc R U . . .
C56A C 0.3423(3) 0.56790(10) 0.4682(2) 0.0525(8) Uani 1 1 d . U . . .
C57B C 0.8813(3) 0.43709(12) 0.7156(3) 0.0628(9) Uani 1 1 d . U . . .
H32B H 0.8461 0.4196 0.6861 0.075 Uiso 1 1 calc R U . . .
C58C C 0.3592(3) 0.46540(12) 0.7875(3) 0.0634(9) Uani 1 1 d . U . . .
C59D C 0.7360(3) 0.50894(11) 0.6172(3) 0.0553(8) Uani 1 1 d . U . . .
C60E C -0.0404(3) 0.39176(12) 0.5241(3) 0.0622(10) Uani 1 1 d . U . . .
H33E H -0.0516 0.4055 0.5692 0.075 Uiso 1 1 calc R U . . .
N5F N 0.4768(4) 0.72274(11) 0.8627(3) 0.0844(13) Uani 1 1 d . . . . .
C61G C 0.6591(3) 0.41536(11) 0.4470(3) 0.0528(8) Uani 1 1 d . U . . .
C62H C 0.8683(3) 0.52922(11) 0.7288(3) 0.0560(8) Uani 1 1 d . U . . .
C63I C 0.4480(3) 0.50671(12) 0.8934(3) 0.0646(9) Uani 1 1 d . U . . .
C64J C 0.2314(4) 0.54035(14) 0.9671(3) 0.0720(11) Uani 1 1 d . U . . .
H34J H 0.1698 0.5335 0.9723 0.086 Uiso 1 1 calc R U . . .
C65K C 0.0052(3) 0.40604(11) 0.4534(3) 0.0605(9) Uani 1 1 d . U . . .
C66L C 0.3512(3) 0.58404(12) 0.9793(3) 0.0644(10) Uani 1 1 d . U . . .
H35L H 0.3697 0.6058 0.9934 0.077 Uiso 1 1 calc R U . . .
C67M C 0.2648(4) 0.57297(14) 0.9923(3) 0.0702(11) Uani 1 1 d . U . . .
C68N C 0.6485(4) 0.19408(13) 0.6194(3) 0.0688(11) Uani 1 1 d . U . . .
H36A H 0.5970 0.1786 0.5971 0.083 Uiso 1 1 calc R U . . .
H37B H 0.7085 0.1847 0.6090 0.083 Uiso 1 1 calc R U . . .
C69O C 0.2228(4) 0.35416(12) 0.1109(2) 0.0644(10) Uani 1 1 d . U . . .
H38O H 0.2530 0.3749 0.0976 0.077 Uiso 1 1 calc R U . . .
C70P C 0.4986(3) 0.39362(12) 1.0480(3) 0.0607(9) Uani 1 1 d . U . . .
C71Q C 0.5657(4) 0.21609(13) 0.7356(3) 0.0677(10) Uani 1 1 d . U . . .
H39A H 0.5092 0.2024 0.7155 0.081 Uiso 1 1 calc R U . . .
H40B H 0.5721 0.2191 0.7984 0.081 Uiso 1 1 calc R U . . .
C72R C 0.5251(3) 0.37268(11) 0.4444(3) 0.0562(8) Uani 1 1 d . U . . .
C73S C -0.0188(3) 0.54634(12) 0.4686(3) 0.0604(9) Uani 1 1 d . U . . .
C74T C 0.1186(3) 0.36106(12) 0.1147(2) 0.0611(9) Uani 1 1 d . U . . .
H41T H 0.0879 0.3406 0.1300 0.073 Uiso 1 1 calc R U . . .
C75U C 0.9794(3) 0.61399(13) 0.7828(3) 0.0662(10) Uani 1 1 d . U . . .
C76V C 0.7160(3) 0.44173(11) 0.4949(3) 0.0519(8) Uani 1 1 d . U . . .
C77W C 0.4626(4) 0.61183(12) 0.2687(3) 0.0652(10) Uani 1 1 d . U . . .
C78X C 0.5005(3) 0.45130(12) 1.0145(3) 0.0629(9) Uani 1 1 d . U . . .
H42X H 0.5199 0.4728 1.0315 0.076 Uiso 1 1 calc R U . . .
C79Y C 0.5270(3) 0.42568(13) 1.0714(3) 0.0675(10) Uani 1 1 d . U . . .
H43Y H 0.5646 0.4298 1.1264 0.081 Uiso 1 1 calc R U . . .
C80Z C 0.9721(4) 0.68554(14) 0.5443(3) 0.0732(11) Uani 1 1 d . U . . .
H44Z H 0.9688 0.6674 0.5019 0.088 Uiso 1 1 calc R U . . .
C81 C -0.1072(3) 0.35033(12) 0.5980(3) 0.0631(10) Uani 1 1 d . U . . .
H45 H -0.1143 0.3694 0.6353 0.076 Uiso 1 1 calc R U . . .
C82 C 0.6480(3) 0.64491(11) 0.5243(3) 0.0588(9) Uani 1 1 d . U . . .
H46 H 0.6671 0.6274 0.4926 0.071 Uiso 1 1 calc R U . . .
C83 C 0.7153(3) 0.67029(12) 0.5563(3) 0.0619(9) Uani 1 1 d . U . . .
C84 C 0.0652(3) 0.37934(12) 0.2399(3) 0.0640(10) Uani 1 1 d . U . . .
H47 H 0.0315 0.3594 0.2344 0.077 Uiso 1 1 calc R U . . .
C85 C 1.0075(3) 0.64330(13) 0.7394(3) 0.0686(11) Uani 1 1 d . U . . .
H48 H 1.0212 0.6625 0.7726 0.082 Uiso 1 1 calc R U . . .
C86 C 0.0411(4) 0.57324(12) 0.4917(3) 0.0652(10) Uani 1 1 d . U . . .
H49 H 0.0173 0.5927 0.5120 0.078 Uiso 1 1 calc R U . . .
C87 C 0.6293(3) 0.22687(11) 0.5694(3) 0.0600(9) Uani 1 1 d . U . . .
H50A H 0.6198 0.2226 0.5068 0.072 Uiso 1 1 calc R U . . .
H51B H 0.6852 0.2412 0.5851 0.072 Uiso 1 1 calc R U . . .
C88 C 0.8130(4) 0.66868(13) 0.5389(3) 0.0675(10) Uani 1 1 d . U . . .
H52 H 0.8296 0.6508 0.5071 0.081 Uiso 1 1 calc R U . . .
C89 C 0.9184(3) 0.56090(13) 0.8721(3) 0.0651(10) Uani 1 1 d . U . . .
H53 H 0.8999 0.5428 0.9021 0.078 Uiso 1 1 calc R U . . .
C90 C 0.4871(5) 0.63382(13) 0.9032(4) 0.0807(12) Uani 1 1 d . U . . .
H54 H 0.4292 0.6296 0.8647 0.097 Uiso 1 1 calc R U . . .
N6A N 0.8002(4) 0.63044(13) 1.1262(3) 0.0889(12) Uani 1 1 d . U . . .
C91B C 0.0482(3) 0.43694(11) 0.4649(3) 0.0605(9) Uani 1 1 d . U . . .
H55B H 0.0460 0.4490 0.5155 0.073 Uiso 1 1 calc R U . . .
C92C C 0.1138(3) 0.51274(11) 0.4410(2) 0.0575(8) Uani 1 1 d . U . . .
C93D C 0.3403(3) 0.36062(12) 0.2375(3) 0.0575(9) Uani 1 1 d . U . . .
H56D H 0.3517 0.3806 0.2115 0.069 Uiso 1 1 calc R U . . .
C94E C 0.3549(3) 0.57316(11) 0.3112(3) 0.0577(9) Uani 1 1 d . U . . .
H57E H 0.3087 0.5566 0.2966 0.069 Uiso 1 1 calc R U . . .
C95F C 0.5210(4) 0.66614(13) 0.9164(4) 0.0796(12) Uani 1 1 d . U . . .
C96H C 0.5062(4) 0.57332(12) 0.9312(3) 0.0711(10) Uani 1 1 d . U . . .
C97I C 1.1464(4) 0.67347(16) 0.6094(4) 0.0841(13) Uani 1 1 d . U . . .
H58A H 1.1901 0.6692 0.6645 0.101 Uiso 1 1 calc R U . . .
H59B H 1.1507 0.6550 0.5701 0.101 Uiso 1 1 calc R U . . .
C98J C 0.3923(4) 0.58760(12) 0.2460(3) 0.0653(10) Uani 1 1 d . U . . .
H60J H 0.3714 0.5814 0.1878 0.078 Uiso 1 1 calc R U . . .
C99K C -0.0842(3) 0.31267(15) 0.7285(3) 0.0738(12) Uani 1 1 d . U . . .
H61A H -0.0887 0.3310 0.7678 0.089 Uiso 1 1 calc R U . . .
H62B H -0.0421 0.2960 0.7608 0.089 Uiso 1 1 calc R U . . .
C100 C 0.0143(3) 0.51626(11) 0.4445(3) 0.0598(9) Uani 1 1 d . U . . .
H63 H -0.0279 0.4985 0.4306 0.072 Uiso 1 1 calc R U . . .
C101 C 0.6269(4) 0.61463(13) 1.0025(4) 0.0760(11) Uani 1 1 d . U . . .
H64 H 0.6638 0.5971 1.0299 0.091 Uiso 1 1 calc R U . . .
C102 C -0.1850(3) 0.29776(16) 0.6964(4) 0.0812(13) Uani 1 1 d . U . . .
H65A H -0.1798 0.2779 0.6621 0.097 Uiso 1 1 calc R U . . .
H66B H -0.2131 0.2915 0.7464 0.097 Uiso 1 1 calc R U . . .
C103 C 0.6770(3) 0.40602(12) 0.3635(3) 0.0598(9) Uani 1 1 d . U . . .
H67 H 0.6417 0.3888 0.3326 0.072 Uiso 1 1 calc R U . . .
C104 C 0.0091(3) 0.38789(11) 0.3778(3) 0.0625(10) Uani 1 1 d . U . . .
H68 H -0.0211 0.3673 0.3695 0.075 Uiso 1 1 calc R U . . .
C105 C 0.9495(4) 0.59137(14) 1.0116(3) 0.0720(11) Uani 1 1 d . U . . .
H69 H 0.9343 0.5725 1.0406 0.086 Uiso 1 1 calc R U . . .
C106 C 0.9496(3) 0.58912(13) 0.9181(3) 0.0666(10) Uani 1 1 d . U . . .
C107 C -0.2056(3) 0.33520(15) 0.5654(4) 0.0809(13) Uani 1 1 d . U . . .
H70C H -0.2475 0.3516 0.5319 0.097 Uiso 1 1 calc R U . . .
H71D H -0.1994 0.3168 0.5268 0.097 Uiso 1 1 calc R U . . .
C108 C 0.7825(3) 0.45803(12) 0.4517(3) 0.0617(9) Uani 1 1 d . U . . .
H72 H 0.8184 0.4757 0.4797 0.074 Uiso 1 1 calc R U . . .
C109 C 0.7954(3) 0.44884(14) 0.3719(3) 0.0685(11) Uani 1 1 d . U . . .
H73 H 0.8385 0.4604 0.3446 0.082 Uiso 1 1 calc R U . . .
C110 C 0.5384(4) 0.51725(13) 0.8847(3) 0.0722(10) Uani 1 1 d . U . . .
C111 C 1.0149(3) 0.45638(13) 0.8213(3) 0.0684(11) Uani 1 1 d . U . . .
C112 C 0.6616(4) 0.64649(14) 1.0181(4) 0.0802(12) Uani 1 1 d . U . . .
C113 C 0.3734(4) 0.77731(13) 0.6684(4) 0.0750(11) Uani 1 1 d . U . . .
H74A H 0.3172 0.7639 0.6448 0.090 Uiso 1 1 calc R U . . .
H75B H 0.4006 0.7854 0.6197 0.090 Uiso 1 1 calc R U . . .
C114 C 0.7435(3) 0.42160(13) 0.3293(3) 0.0654(10) Uani 1 1 d . U . . .
C115 C 0.5669(4) 0.55017(13) 0.9036(4) 0.0755(11) Uani 1 1 d . U . . .
H76 H 0.6284 0.5567 0.8975 0.091 Uiso 1 1 calc R U . . .
C116 C 0.6828(3) 0.69614(11) 0.6035(3) 0.0618(10) Uani 1 1 d . U . . .
H77 H 0.7249 0.7133 0.6249 0.074 Uiso 1 1 calc R U . . .
C117 C 0.4469(4) 0.75619(12) 0.7271(3) 0.0746(11) Uani 1 1 d . U . . .
H78 H 0.5050 0.7695 0.7477 0.089 Uiso 1 1 calc R U . . .
C118 C 0.4606(5) 0.69264(13) 0.8651(4) 0.0814(12) Uani 1 1 d . U . . .
H79 H 0.4030 0.6855 0.8303 0.098 Uiso 1 1 calc R U . . .
C119 C 0.9649(3) 0.43023(13) 0.7761(3) 0.0702(11) Uani 1 1 d . U . . .
H80 H 0.9867 0.4085 0.7860 0.084 Uiso 1 1 calc R U . . .
C120 C 0.7558(5) 0.65228(15) 1.0764(4) 0.0847(12) Uani 1 1 d . U . . .
H81 H 0.7836 0.6732 1.0764 0.102 Uiso 1 1 calc R U . . .
C121 C 0.4072(5) 0.74367(13) 0.8071(4) 0.0831(12) Uani 1 1 d . U . . .
H82 H 0.3495 0.7303 0.7854 0.100 Uiso 1 1 calc R U . . .
C122 C 1.0055(5) 0.71686(17) 0.5040(4) 0.0930(15) Uani 1 1 d . U . . .
H83 H 0.9626 0.7212 0.4484 0.112 Uiso 1 1 calc R U . . .
H84B H 1.0009 0.7355 0.5425 0.112 Uiso 1 1 calc R U . . .
C123 C 0.4355(4) 0.48026(14) 0.3693(4) 0.0753(12) Uani 1 1 d . U . . .
H85C H 0.3880 0.4738 0.3182 0.090 Uiso 1 1 calc R U . . .
H86D H 0.4468 0.4615 0.4091 0.090 Uiso 1 1 calc R U . . .
C124 C 0.3427(5) 0.80651(14) 0.7184(4) 0.0838(13) Uani 1 1 d . U . . .
H87E H 0.3972 0.8213 0.7360 0.101 Uiso 1 1 calc R U . . .
H88F H 0.2921 0.8188 0.6802 0.101 Uiso 1 1 calc R U . . .
C125 C -0.2502(3) 0.32317(16) 0.6400(4) 0.0882(15) Uani 1 1 d . U . . .
H89G H -0.3123 0.3131 0.6168 0.106 Uiso 1 1 calc R U . . .
H90H H -0.2610 0.3419 0.6762 0.106 Uiso 1 1 calc R U . . .
C126 C 0.0758(5) 0.34908(18) -0.0488(3) 0.0997(16) Uani 1 1 d . U . . .
H91I H 0.0410 0.3288 -0.0414 0.120 Uiso 1 1 calc R U . . .
H92J H 0.0471 0.3586 -0.1051 0.120 Uiso 1 1 calc R U . . .
C128 C 0.6064(5) 0.67233(14) 0.9725(4) 0.0854(13) Uani 1 1 d . U . . .
H93 H 0.6285 0.6941 0.9807 0.102 Uiso 1 1 calc R U . . .
C129 C 0.9812(3) 0.61625(13) 0.8724(3) 0.0655(10) Uani 1 1 d . U . . .
H94 H 1.0031 0.6356 0.9025 0.079 Uiso 1 1 calc R U . . .
C130 C 0.3772(5) 0.77300(15) 0.8565(4) 0.0895(14) Uani 1 1 d . U . . .
H95A H 0.3483 0.7650 0.9044 0.107 Uiso 1 1 calc R U . . .
H96B H 0.4341 0.7858 0.8815 0.107 Uiso 1 1 calc R U . . .
C131 C 0.1699(5) 0.48531(18) 0.6779(4) 0.0942(17) Uani 1 1 d . U . . .
H97C H 0.1644 0.4642 0.7050 0.141 Uiso 1 1 calc R U . . .
H98D H 0.1216 0.4870 0.6253 0.141 Uiso 1 1 calc R U . . .
H99E H 0.1606 0.5027 0.7177 0.141 Uiso 1 1 calc R U . . .
C132 C 0.3063(5) 0.79520(16) 0.7985(4) 0.0968(15) Uani 1 1 d . U . . .
H100 H 0.2934 0.8145 0.8319 0.116 Uiso 1 1 calc R U . . .
H101 H 0.2459 0.7833 0.7803 0.116 Uiso 1 1 calc R U . . .
C133 C 1.1754(4) 0.70495(18) 0.5699(4) 0.0946(15) Uani 1 1 d . U . . .
H102 H 1.1788 0.7227 0.6125 0.113 Uiso 1 1 calc R U . . .
H103 H 1.2392 0.7021 0.5565 0.113 Uiso 1 1 calc R U . . .
C134 C 0.1797(5) 0.34077(18) -0.0485(3) 0.0963(15) Uani 1 1 d . U . . .
H104 H 0.2121 0.3603 -0.0653 0.116 Uiso 1 1 calc R U . . .
H105 H 0.1826 0.3236 -0.0918 0.116 Uiso 1 1 calc R U . . .
C135 C 0.3234(5) 0.58426(19) 0.6968(3) 0.0945(16) Uani 1 1 d . U . . .
H106 H 0.3820 0.5791 0.7385 0.113 Uiso 1 1 calc R U . . .
H107 H 0.3227 0.6079 0.6855 0.113 Uiso 1 1 calc R U . . .
C136 C 0.9696(5) 0.61569(18) 1.1512(3) 0.0912(14) Uani 1 1 d . U . . .
H108 H 0.9525 0.5930 1.1652 0.109 Uiso 1 1 calc R U . . .
C137 C 1.1073(5) 0.71450(18) 0.4890(4) 0.0969(16) Uani 1 1 d . U . . .
H109 H 1.1101 0.6982 0.4436 0.116 Uiso 1 1 calc R U . . .
H110 H 1.1265 0.7358 0.4686 0.116 Uiso 1 1 calc R U . . .
C138 C 0.8969(5) 0.63935(19) 1.1743(3) 0.0976(15) Uani 1 1 d . U . . .
H111 H 0.9128 0.6621 1.1600 0.117 Uiso 1 1 calc R U . . .
C139 C 0.2321(5) 0.32888(16) 0.0402(3) 0.0838(13) Uani 1 1 d . U . . .
H112 H 0.2999 0.3255 0.0387 0.101 Uiso 1 1 calc R U . . .
H113 H 0.2053 0.3078 0.0540 0.101 Uiso 1 1 calc R U . . .
C140 C 0.0647(5) 0.37381(16) 0.0249(3) 0.0913(15) Uani 1 1 d . U . . .
H114 H 0.0904 0.3953 0.0128 0.110 Uiso 1 1 calc R U . . .
H115 H -0.0033 0.3766 0.0265 0.110 Uiso 1 1 calc R U . . .
C141 C 0.5816(4) 0.53409(14) 0.5748(4) 0.0762(12) Uani 1 1 d . U . . .
H116 H 0.5391 0.5423 0.5226 0.091 Uiso 1 1 calc R U . . .
H117 H 0.6070 0.5530 0.6107 0.091 Uiso 1 1 calc R U . . .
C142 C 0.7035(5) 0.49967(19) 0.8813(6) 0.1184(17) Uani 1 1 d . U . . .
H118 H 0.7174 0.5159 0.9282 0.142 Uiso 1 1 calc R U . . .
H119 H 0.7230 0.5092 0.8300 0.142 Uiso 1 1 calc R U . . .
C143 C 0.5274(4) 0.49025(17) 0.3423(4) 0.0866(15) Uani 1 1 d . U . . .
H120 H 0.5157 0.5091 0.3039 0.130 Uiso 1 1 calc R U . . .
H121 H 0.5510 0.4721 0.3122 0.130 Uiso 1 1 calc R U . . .
H122 H 0.5745 0.4959 0.3934 0.130 Uiso 1 1 calc R U . . .
C144 C 0.6003(4) 0.41704(18) 0.7639(4) 0.0932(14) Uani 1 1 d D U . . .
H14A H 0.5411 0.4078 0.7301 0.112 Uiso 1 1 calc DR U . . .
H14B H 0.5825 0.4305 0.8102 0.112 Uiso 1 1 calc R U . . .
C145 C 0.9003(7) 0.6360(2) 1.2753(4) 0.1241(19) Uani 1 1 d . U . . .
H125 H 0.8538 0.6509 1.2930 0.149 Uiso 1 1 calc R U . . .
H126 H 0.8835 0.6135 1.2889 0.149 Uiso 1 1 calc R U . . .
C146 C 0.2415(5) 0.5757(2) 0.7338(4) 0.108(2) Uani 1 1 d . U . . .
H127 H 0.1834 0.5818 0.6938 0.162 Uiso 1 1 calc R U . . .
H128 H 0.2446 0.5872 0.7883 0.162 Uiso 1 1 calc R U . . .
H129 H 0.2414 0.5522 0.7440 0.162 Uiso 1 1 calc R U . . .
C147 C 1.0000(7) 0.6441(3) 1.3242(4) 0.136(2) Uani 1 1 d . U . . .
H130 H 1.0148 0.6670 1.3122 0.163 Uiso 1 1 calc R U . . .
H131 H 1.0015 0.6422 1.3867 0.163 Uiso 1 1 calc R U . . .
C148 C 1.0757(7) 0.6221(3) 1.3000(4) 0.131(2) Uani 1 1 d . U . . .
H132 H 1.0649 0.5994 1.3166 0.157 Uiso 1 1 calc R U . . .
H133 H 1.1388 0.6290 1.3314 0.157 Uiso 1 1 calc R U . . .
C149 C 0.7657(7) 0.4679(3) 0.9093(8) 0.155(3) Uani 1 1 d . U . . .
H134 H 0.8330 0.4736 0.9195 0.233 Uiso 1 1 calc R U . . .
H135 H 0.7523 0.4516 0.8634 0.233 Uiso 1 1 calc R U . . .
H136 H 0.7499 0.4590 0.9621 0.233 Uiso 1 1 calc R U . . .
C150 C 1.0726(6) 0.6239(2) 1.2022(4) 0.1160(18) Uani 1 1 d . U . . .
H137 H 1.1184 0.6083 1.1861 0.139 Uiso 1 1 calc R U . . .
H138 H 1.0908 0.6460 1.1867 0.139 Uiso 1 1 calc R U . . .
C151 C 0.5259(5) 0.5120(2) 0.6253(5) 0.115(2) Uani 1 1 d . U . . .
H139 H 0.5037 0.4928 0.5908 0.173 Uiso 1 1 calc R U . . .
H140 H 0.4714 0.5239 0.6384 0.173 Uiso 1 1 calc R U . . .
H141 H 0.5669 0.5052 0.6791 0.173 Uiso 1 1 calc R U . . .
C152 C 0.6615(8) 0.3889(3) 0.8058(9) 0.176(3) Uani 1 1 d D U . . .
H15A H 0.6861 0.3767 0.7616 0.264 Uiso 1 1 calc R U . . .
H15B H 0.6233 0.3744 0.8345 0.264 Uiso 1 1 calc R U . . .
H15C H 0.7145 0.3975 0.8482 0.264 Uiso 1 1 calc R U . . .

loop_
_atom_site_aniso_label
_atom_site_aniso_U_11
_atom_site_aniso_U_22
_atom_site_aniso_U_33
_atom_site_aniso_U_23
_atom_site_aniso_U_13
_atom_site_aniso_U_12
C127 0.107(3) 0.060(3) 0.067(2) 0.010(2) 0.003(2) 0.000(2)
Cl01 0.0979(8) 0.0736(8) 0.0684(6) 0.0121(6) -0.0059(6) 0.0025(7)
Cl02 0.0783(7) 0.0848(10) 0.1022(9) 0.0022(7) 0.0349(6) 0.0004(6)
Cl03 0.0885(8) 0.1580(16) 0.0584(6) -0.0325(8) 0.0183(6) -0.0232(9)
Cl04 0.1556(13) 0.0990(11) 0.0581(6) -0.0089(7) 0.0429(7) -0.0477(10)
Cl05 0.0970(9) 0.0852(10) 0.1027(10) 0.0274(8) -0.0219(7) -0.0227(8)
Cl06 0.0756(7) 0.1050(12) 0.1155(11) -0.0206(9) 0.0215(7) 0.0093(7)
O4 0.0712(17) 0.0478(17) 0.0794(19) -0.0106(15) 0.0171(14) -0.0082(14)
N1 0.0533(17) 0.052(2) 0.0598(18) 0.0026(15) 0.0054(14) -0.0058(15)
O2 0.0648(16) 0.0556(19) 0.0709(17) -0.0083(14) 0.0065(13) -0.0028(13)
N2A 0.0529(16) 0.0434(19) 0.0631(18) -0.0116(15) 0.0075(14) -0.0030(14)
N3B 0.0560(17) 0.053(2) 0.0605(19) -0.0098(16) 0.0084(14) 0.0006(15)
O3C 0.120(3) 0.0477(19) 0.071(2) 0.0065(15) -0.0002(18) -0.0149(18)
N4D 0.0642(18) 0.047(2) 0.0622(19) 0.0072(16) 0.0070(15) -0.0115(16)
C1E 0.0519(17) 0.0446(19) 0.0541(17) -0.0059(15) 0.0134(14) -0.0055(15)
O5F 0.098(2) 0.074(2) 0.0490(15) -0.0050(14) 0.0239(14) -0.0284(18)
N7G 0.082(2) 0.045(2) 0.0535(18) -0.0017(15) -0.0012(16) -0.0072(17)
N8H 0.070(2) 0.059(2) 0.0475(16) -0.0045(15) 0.0067(14) -0.0059(17)
O6I 0.109(2) 0.093(3) 0.075(2) -0.0312(19) 0.0483(19) -0.049(2)
N10J 0.090(2) 0.073(3) 0.062(2) -0.0162(19) 0.0342(19) -0.031(2)
N12K 0.090(3) 0.049(2) 0.065(2) -0.0152(17) 0.0260(18) -0.0197(19)
C2L 0.0502(15) 0.0467(18) 0.0535(16) -0.0041(15) 0.0122(13) -0.0050(14)
C00M 0.0485(16) 0.046(2) 0.0623(19) -0.0086(16) 0.0026(14) -0.0013(15)
N9N 0.083(2) 0.063(2) 0.066(2) -0.0177(18) 0.0299(18) -0.026(2)
C3O 0.0527(17) 0.043(2) 0.0627(19) -0.0108(16) 0.0036(15) -0.0030(15)
C4P 0.0565(17) 0.052(2) 0.0581(18) -0.0075(16) 0.0111(14) -0.0087(16)
C00Q 0.0581(17) 0.058(2) 0.0654(19) -0.0140(17) 0.0224(15) -0.0184(16)
N11R 0.086(2) 0.094(3) 0.0473(18) -0.021(2) 0.0153(17) -0.006(2)
C5S 0.072(2) 0.046(2) 0.0535(18) -0.0042(15) 0.0134(15) -0.0100(17)
C00T 0.0699(19) 0.0397(18) 0.0486(16) 0.0029(14) 0.0128(14) -0.0051(15)
C6U 0.0620(18) 0.057(2) 0.0511(17) -0.0065(15) 0.0221(14) -0.0162(16)
C00V 0.0487(15) 0.0481(19) 0.0557(17) -0.0021(15) 0.0147(13) -0.0045(14)
C7W 0.073(2) 0.060(2) 0.0537(18) -0.0157(17) 0.0180(16) -0.0197(18)
C8X 0.0567(19) 0.047(2) 0.0589(19) -0.0041(16) 0.0054(15) -0.0093(17)
C9Y 0.0546(18) 0.047(2) 0.0549(18) -0.0059(16) 0.0090(15) -0.0005(16)
C10Z 0.0752(19) 0.0402(18) 0.0482(16) 0.0033(14) 0.0102(15) -0.0116(16)
C11 0.081(2) 0.0397(18) 0.0437(16) -0.0023(14) 0.0124(15) -0.0091(16)
C12 0.0511(16) 0.053(2) 0.0589(18) -0.0091(16) 0.0115(14) -0.0069(15)
C13 0.0537(17) 0.049(2) 0.0502(17) -0.0013(15) 0.0158(14) -0.0046(15)
C14 0.0534(17) 0.045(2) 0.063(2) -0.0054(16) 0.0008(15) -0.0029(15)
C15 0.073(2) 0.045(2) 0.0576(19) -0.0029(16) 0.0125(16) -0.0120(17)
C16 0.0693(19) 0.044(2) 0.0473(17) -0.0047(15) 0.0148(15) -0.0097(16)
C17 0.069(2) 0.053(2) 0.0557(19) -0.0007(17) 0.0136(16) -0.0127(17)
O1 0.106(2) 0.066(2) 0.175(4) -0.046(3) 0.073(3) -0.0267(19)
C18 0.0563(18) 0.044(2) 0.061(2) -0.0080(16) -0.0018(15) -0.0024(16)
C19 0.073(2) 0.050(2) 0.0473(17) -0.0055(15) 0.0144(15) -0.0093(17)
C20A 0.079(2) 0.060(2) 0.0475(17) -0.0149(17) 0.0232(16) -0.0229(18)
C21B 0.0486(16) 0.057(2) 0.0549(18) -0.0040(16) 0.0086(14) -0.0027(16)
C22C 0.0529(17) 0.049(2) 0.0605(19) -0.0066(17) 0.0080(15) -0.0011(16)
C23D 0.0772(19) 0.052(2) 0.0582(19) -0.0030(17) 0.0165(16) -0.0092(17)
C24E 0.0610(18) 0.057(2) 0.065(2) -0.0095(17) 0.0148(16) -0.0093(17)
C25F 0.0529(17) 0.052(2) 0.0555(18) -0.0015(16) 0.0147(14) -0.0045(15)
C26G 0.0546(16) 0.0447(19) 0.0509(16) -0.0010(14) 0.0138(14) -0.0047(14)
C27H 0.0667(18) 0.0413(19) 0.0482(17) -0.0012(15) 0.0113(14) -0.0051(15)
C28I 0.0638(18) 0.048(2) 0.0555(18) -0.0008(16) 0.0149(15) -0.0090(16)
C29J 0.096(3) 0.041(2) 0.0503(18) -0.0033(16) 0.0168(18) -0.0145(19)
C30K 0.0672(18) 0.0383(18) 0.0470(16) -0.0034(14) 0.0143(14) -0.0070(15)
C31L 0.0712(19) 0.0477(19) 0.0478(16) -0.0004(15) 0.0173(15) -0.0064(16)
C32M 0.0621(18) 0.053(2) 0.0521(17) -0.0073(15) 0.0205(14) -0.0143(16)
C33N 0.070(2) 0.058(2) 0.0568(19) -0.0035(17) 0.0099(16) -0.0217(18)
C34O 0.086(2) 0.039(2) 0.0508(18) -0.0017(15) 0.0124(17) -0.0088(18)
C35P 0.0734(19) 0.047(2) 0.0568(18) -0.0011(16) 0.0173(16) -0.0013(17)
C36Q 0.0528(17) 0.0458(19) 0.0636(19) -0.0080(16) 0.0060(15) -0.0061(15)
C37R 0.0449(15) 0.0464(19) 0.0502(16) 0.0016(15) 0.0088(13) -0.0057(14)
C38S 0.0703(19) 0.0445(19) 0.0591(19) 0.0008(16) 0.0142(16) -0.0070(17)
C39T 0.0749(19) 0.0451(19) 0.0517(17) -0.0023(15) 0.0161(15) -0.0101(16)
C40U 0.0507(16) 0.049(2) 0.0564(18) -0.0034(16) 0.0105(14) -0.0043(15)
C41V 0.0543(18) 0.056(2) 0.0595(19) -0.0086(17) 0.0072(15) -0.0009(17)
C42W 0.073(2) 0.0442(19) 0.0649(19) -0.0010(16) 0.0115(16) -0.0083(17)
C43X 0.081(2) 0.049(2) 0.0544(18) -0.0082(16) 0.0237(16) -0.0174(18)
C44Y 0.085(2) 0.041(2) 0.0556(19) 0.0033(16) 0.0167(17) -0.0068(18)
C45Z 0.078(2) 0.0392(18) 0.0466(16) -0.0028(14) 0.0178(15) -0.0079(16)
C46 0.0674(19) 0.047(2) 0.0577(19) -0.0024(16) 0.0068(16) -0.0090(17)
C47 0.070(2) 0.057(2) 0.066(2) -0.0016(18) 0.0089(17) -0.0134(18)
C48 0.094(2) 0.052(2) 0.083(2) -0.0148(19) 0.0396(19) -0.0168(19)
C49 0.0609(17) 0.0465(19) 0.0567(17) -0.0099(15) 0.0163(14) -0.0135(15)
C50 0.0587(18) 0.047(2) 0.064(2) -0.0004(17) 0.0043(16) -0.0042(16)
C51 0.0578(18) 0.046(2) 0.061(2) -0.0073(16) 0.0000(15) -0.0005(16)
C52 0.0689(19) 0.049(2) 0.0564(18) -0.0064(16) 0.0166(16) -0.0137(17)
C53 0.0551(18) 0.051(2) 0.068(2) 0.0045(18) 0.0044(16) -0.0117(17)
C54 0.089(2) 0.072(3) 0.059(2) -0.0196(19) 0.0295(19) -0.036(2)
C55 0.084(3) 0.060(3) 0.069(2) 0.002(2) 0.002(2) 0.014(2)
C56A 0.0670(18) 0.0422(18) 0.0484(16) -0.0032(14) 0.0118(14) -0.0084(15)
C57B 0.0651(19) 0.058(2) 0.066(2) -0.0108(18) 0.0137(17) -0.0151(17)
C58C 0.075(2) 0.049(2) 0.065(2) 0.0017(17) 0.0102(17) -0.0046(17)
C59D 0.0584(17) 0.055(2) 0.0541(17) -0.0064(16) 0.0134(15) -0.0126(16)
C60E 0.0600(19) 0.053(2) 0.074(2) 0.0057(19) 0.0133(17) -0.0078(18)
N5F 0.131(4) 0.049(3) 0.082(3) -0.008(2) 0.042(3) -0.021(2)
C61G 0.0527(16) 0.0496(19) 0.0556(17) -0.0094(15) 0.0088(14) -0.0034(15)
C62H 0.0678(19) 0.055(2) 0.0493(17) -0.0108(15) 0.0209(15) -0.0181(17)
C63I 0.083(2) 0.051(2) 0.0626(19) -0.0099(17) 0.0217(17) -0.0072(18)
C64J 0.068(2) 0.073(3) 0.076(2) 0.004(2) 0.0154(19) -0.006(2)
C65K 0.072(2) 0.049(2) 0.061(2) -0.0004(18) 0.0154(17) -0.0085(18)
C66L 0.078(2) 0.051(2) 0.066(2) -0.0064(18) 0.0156(18) -0.0048(18)
C67M 0.077(2) 0.071(3) 0.061(2) -0.006(2) 0.0102(19) 0.004(2)
C68N 0.080(2) 0.056(3) 0.071(2) -0.004(2) 0.018(2) 0.013(2)
C69O 0.092(2) 0.062(2) 0.0376(16) -0.0046(16) 0.0101(16) -0.016(2)
C70P 0.0596(19) 0.058(2) 0.061(2) 0.0025(18) 0.0027(16) 0.0024(18)
C71Q 0.077(2) 0.066(3) 0.059(2) 0.0039(19) 0.0114(18) 0.007(2)
C72R 0.0554(17) 0.0451(19) 0.0633(19) -0.0081(16) -0.0006(15) -0.0034(15)
C73S 0.069(2) 0.058(2) 0.058(2) 0.0081(18) 0.0229(17) -0.0008(19)
C74T 0.085(2) 0.055(2) 0.0381(16) -0.0051(16) -0.0026(16) -0.0162(19)
C75U 0.082(2) 0.066(2) 0.0557(19) -0.0196(18) 0.0248(17) -0.024(2)
C76V 0.0453(15) 0.055(2) 0.0551(17) -0.0085(15) 0.0082(13) -0.0077(15)
C77W 0.091(2) 0.062(2) 0.0469(18) -0.0031(17) 0.0223(18) -0.013(2)
C78X 0.071(2) 0.056(2) 0.0601(19) -0.0099(18) 0.0080(16) -0.0069(18)
C79Y 0.073(2) 0.066(3) 0.061(2) -0.005(2) 0.0044(18) -0.004(2)
C80Z 0.092(2) 0.072(3) 0.064(2) -0.017(2) 0.0357(19) -0.037(2)
C81 0.0571(19) 0.057(2) 0.074(2) 0.0150(19) 0.0079(17) -0.0086(17)
C82 0.086(2) 0.0387(19) 0.0541(18) -0.0105(15) 0.0200(17) -0.0126(17)
C83 0.078(2) 0.056(2) 0.0553(19) -0.0016(17) 0.0202(17) -0.0131(19)
C84 0.082(2) 0.048(2) 0.057(2) -0.0032(17) -0.0010(18) -0.0158(19)
C85 0.085(2) 0.061(2) 0.063(2) -0.0216(19) 0.0242(18) -0.030(2)
C86 0.089(3) 0.049(2) 0.061(2) 0.0040(18) 0.0233(19) 0.003(2)
C87 0.067(2) 0.047(2) 0.066(2) -0.0113(18) 0.0128(17) 0.0078(18)
C88 0.087(2) 0.064(2) 0.056(2) -0.0108(18) 0.0244(18) -0.017(2)
C89 0.081(2) 0.061(2) 0.0555(19) -0.0133(18) 0.0204(17) -0.0186(19)
C90 0.112(3) 0.052(2) 0.087(2) -0.015(2) 0.038(2) -0.015(2)
N6A 0.111(3) 0.071(3) 0.097(3) -0.021(2) 0.050(3) -0.006(2)
C91B 0.075(2) 0.050(2) 0.0577(19) -0.0020(17) 0.0164(17) -0.0090(18)
C92C 0.080(2) 0.0462(19) 0.0470(16) 0.0037(15) 0.0144(15) -0.0119(17)
C93D 0.068(2) 0.051(2) 0.0534(18) -0.0009(17) 0.0108(16) -0.0045(18)
C94E 0.074(2) 0.048(2) 0.0500(17) -0.0072(16) 0.0111(16) -0.0105(17)
C95F 0.110(3) 0.054(2) 0.086(3) -0.021(2) 0.047(2) -0.019(2)
C96H 0.092(2) 0.050(2) 0.076(2) -0.0117(18) 0.0275(19) -0.0142(18)
C97I 0.089(3) 0.086(3) 0.083(3) -0.019(2) 0.033(2) -0.032(2)
C98J 0.090(3) 0.060(2) 0.0464(18) -0.0060(17) 0.0161(18) -0.014(2)
C99K 0.064(2) 0.080(3) 0.074(2) 0.019(2) 0.0042(19) -0.021(2)
C100 0.079(2) 0.050(2) 0.0514(18) 0.0043(16) 0.0173(16) -0.0099(18)
C101 0.101(3) 0.054(2) 0.083(2) -0.019(2) 0.041(2) -0.022(2)
C102 0.064(2) 0.085(3) 0.089(3) 0.028(3) -0.001(2) -0.022(2)
C103 0.0511(17) 0.066(2) 0.0584(19) -0.0162(18) -0.0002(15) 0.0002(17)
C104 0.073(2) 0.044(2) 0.069(2) -0.0035(18) 0.0124(18) -0.0151(18)
C105 0.088(2) 0.077(3) 0.053(2) -0.018(2) 0.0201(18) -0.012(2)
C106 0.083(2) 0.069(3) 0.0508(19) -0.0183(18) 0.0222(17) -0.017(2)
C107 0.064(2) 0.078(3) 0.095(3) 0.028(2) -0.001(2) -0.013(2)
C108 0.0582(18) 0.064(2) 0.0601(19) -0.0072(17) 0.0051(15) -0.0121(17)
C109 0.066(2) 0.080(3) 0.060(2) -0.006(2) 0.0122(17) -0.012(2)
C110 0.085(2) 0.053(2) 0.083(2) -0.0098(19) 0.0285(19) -0.0115(19)
C111 0.071(2) 0.065(3) 0.067(2) 0.009(2) 0.0069(18) -0.015(2)
C112 0.110(3) 0.059(3) 0.083(3) -0.027(2) 0.046(2) -0.021(2)
C113 0.101(3) 0.051(2) 0.080(3) -0.016(2) 0.034(2) -0.014(2)
C114 0.0561(19) 0.084(3) 0.056(2) -0.013(2) 0.0084(16) -0.007(2)
C115 0.082(2) 0.053(2) 0.099(3) -0.009(2) 0.036(2) -0.0164(19)
C116 0.087(2) 0.045(2) 0.0522(19) -0.0046(16) 0.0114(18) -0.0196(19)
C117 0.112(3) 0.046(2) 0.072(2) -0.0116(19) 0.034(2) -0.019(2)
C118 0.120(3) 0.050(2) 0.081(3) -0.017(2) 0.039(2) -0.020(2)
C119 0.075(2) 0.059(3) 0.075(2) 0.005(2) 0.010(2) -0.010(2)
C120 0.121(3) 0.064(3) 0.079(3) -0.0276(19) 0.041(2) -0.022(2)
C121 0.125(3) 0.050(2) 0.083(3) -0.012(2) 0.042(2) -0.019(2)
C122 0.114(3) 0.092(3) 0.076(3) -0.006(3) 0.028(2) -0.045(3)
C123 0.084(3) 0.060(3) 0.086(3) -0.011(2) 0.025(2) -0.009(2)
C124 0.116(3) 0.056(3) 0.087(3) -0.014(2) 0.038(3) -0.012(3)
C125 0.059(2) 0.088(3) 0.113(3) 0.035(3) 0.006(2) -0.017(2)
C126 0.147(4) 0.092(3) 0.046(2) -0.005(2) -0.016(3) -0.022(3)
C128 0.119(3) 0.053(3) 0.092(3) -0.025(2) 0.040(3) -0.028(2)
C129 0.082(2) 0.063(2) 0.0543(19) -0.0214(18) 0.0190(17) -0.019(2)
C130 0.135(3) 0.067(3) 0.081(3) -0.006(2) 0.057(3) -0.011(3)
C131 0.102(4) 0.089(4) 0.084(3) 0.014(3) -0.003(3) -0.006(3)
C132 0.134(4) 0.069(3) 0.098(3) -0.016(3) 0.048(3) -0.006(3)
C133 0.096(3) 0.098(4) 0.097(3) -0.015(3) 0.037(3) -0.041(3)
C134 0.143(4) 0.096(4) 0.049(2) -0.009(2) 0.014(2) -0.018(3)
C135 0.122(4) 0.116(4) 0.048(2) -0.013(2) 0.021(2) -0.055(3)
C136 0.127(3) 0.100(3) 0.048(2) -0.018(2) 0.019(2) -0.002(3)
C137 0.110(3) 0.102(4) 0.085(3) -0.005(3) 0.035(3) -0.048(3)
C138 0.133(3) 0.106(3) 0.059(2) -0.030(2) 0.032(2) -0.017(3)
C139 0.118(3) 0.083(3) 0.048(2) -0.011(2) 0.011(2) -0.012(3)
C140 0.125(3) 0.081(3) 0.054(2) 0.003(2) -0.017(2) -0.013(3)
C141 0.072(2) 0.075(3) 0.080(3) -0.002(2) 0.009(2) 0.002(2)
C142 0.103(2) 0.089(3) 0.180(5) -0.024(3) 0.069(3) -0.019(3)
C143 0.084(3) 0.096(4) 0.084(3) -0.018(3) 0.028(3) -0.005(3)
C144 0.097(3) 0.112(3) 0.077(3) -0.008(3) 0.030(2) -0.042(3)
C145 0.174(4) 0.135(4) 0.072(3) -0.033(3) 0.044(3) 0.000(4)
C146 0.116(4) 0.131(6) 0.082(3) -0.012(4) 0.031(3) 0.007(4)
C147 0.194(5) 0.148(5) 0.062(3) -0.038(3) 0.014(3) -0.010(4)
C148 0.169(5) 0.150(5) 0.065(3) -0.023(3) 0.000(3) -0.002(4)
C149 0.138(4) 0.148(6) 0.184(7) 0.027(6) 0.041(5) 0.007(4)
C150 0.151(4) 0.132(4) 0.058(2) -0.019(3) 0.001(3) -0.005(4)
C151 0.100(4) 0.126(5) 0.127(5) 0.031(4) 0.039(4) 0.015(4)
C152 0.136(6) 0.186(7) 0.202(8) 0.048(7) 0.020(6) -0.004(5)

loop_
_atom_type_symbol
_atom_type_description
_atom_type_scat_dispersion_real
_atom_type_scat_dispersion_imag
_atom_type_scat_source
C C 0.0181 0.0091 'International Tables Vol C Tables 4.2.6.8 and 6.1.1.4'
H H 0.0000 0.0000 'International Tables Vol C Tables 4.2.6.8 and 6.1.1.4'
N N 0.0311 0.0180 'International Tables Vol C Tables 4.2.6.8 and 6.1.1.4'
O O 0.0492 0.0322 'International Tables Vol C Tables 4.2.6.8 and 6.1.1.4'
Cl Cl 0.3639 0.7018 'International Tables Vol C Tables 4.2.6.8 and 6.1.1.4'

loop_
_geom_angle_atom_site_label_1
_geom_angle_atom_site_label_2
_geom_angle_atom_site_label_3
_geom_angle
_geom_angle_site_symmetry_1
_geom_angle_site_symmetry_3
_geom_angle_publ_flag
C131 C127 O3C 111.7(5) . . ?
C131 C127 H1 109.3 . . ?
O3C C127 H1 109.3 . . ?
C131 C127 H2B 109.3 . . ?
O3C C127 H2B 109.3 . . ?
H1 C127 H2B 107.9 . . ?
C28I O4 C123 119.6(3) . . ?
C8X N1 C53 116.5(4) . . ?
C59D O2 C141 115.0(3) . . ?
C3O N2A C22C 119.9(3) . . ?
C21B N3B C41V 117.8(3) . . ?
C58C O3C C127 119.8(4) . . ?
C60E N4D C81 117.1(4) . . ?
C9Y C1E C25F 119.1(4) . . ?
C9Y C1E C21B 121.7(4) . . ?
C25F C1E C21B 119.0(3) . . ?
C39T O5F C135 119.5(4) . . ?
C84 N7G C74T 116.6(4) . . ?
C93D N8H C69O 116.2(4) . . ?
C00Q O6I C144 121.9(4) . . ?
C88 N10J C80Z 117.5(4) . . ?
C29J N12K C117 118.2(4) . . ?
C46 C2L C00V 119.0(4) . . ?
C46 C2L C26G 117.9(3) . . ?
C00V C2L C26G 123.0(4) . . ?
C18 C00M C14 118.8(4) . . ?
C18 C00M C3O 121.6(4) . . ?
C14 C00M C3O 119.6(4) . . ?
C85 N9N C54 117.2(4) . . ?
N2A C3O C00M 119.8(4) . . ?
N2A C3O H3O 120.1 . . ?
C00M C3O H3O 120.1 . . ?
C42W C4P C00V 122.8(4) . . ?
C42W C4P C78X 120.2(4) . . ?
C00V C4P C78X 116.9(4) . . ?
O6I C00Q C12 115.3(4) . . ?
O6I C00Q C24E 124.9(4) . . ?
C12 C00Q C24E 119.6(4) . . ?
C105 N11R C136 115.9(5) . . ?
C31L C5S C28I 122.3(4) . . ?
C31L C5S H4S 118.9 . . ?
C28I C5S H4S 118.9 . . ?
C10Z C00T C92C 121.3(4) . . ?
C10Z C00T C44Y 121.8(4) . . ?
C92C C00T C44Y 116.9(4) . . ?
C62H C6U C32M 119.7(4) . . ?
C62H C6U C33N 122.9(4) . . ?
C32M C6U C33N 117.3(4) . . ?
C40U C00V C4P 121.1(4) . . ?
C40U C00V C2L 121.0(4) . . ?
C4P C00V C2L 117.8(4) . . ?
C20A C7W C89 118.2(4) . . ?
C20A C7W C62H 119.8(4) . . ?
C89 C7W C62H 121.7(4) . . ?
N1 C8X C13 123.6(4) . . ?
N1 C8X H5X 118.2 . . ?
C13 C8X H5X 118.2 . . ?
C13 C9Y C1E 121.3(4) . . ?
C13 C9Y H6Y 119.3 . . ?
C1E C9Y H6Y 119.3 . . ?
C28I C10Z C00T 118.6(4) . . ?
C28I C10Z C56A 119.0(4) . . ?
C00T C10Z C56A 122.4(4) . . ?
C16 C11 C82 119.6(4) . . ?
C16 C11 C30K 117.7(4) . . ?
C82 C11 C30K 122.7(4) . . ?
C00Q C12 C76V 118.8(4) . . ?
C00Q C12 C49 119.7(4) . . ?
C76V C12 C49 121.5(3) . . ?
C9Y C13 C37R 118.6(3) . . ?
C9Y C13 C8X 120.5(4) . . ?
C37R C13 C8X 120.8(4) . . ?
C72R C14 C00M 122.9(4) . . ?
C72R C14 H7 118.6 . . ?
C00M C14 H7 118.6 . . ?
C17 C15 C104 118.3(4) . . ?
C17 C15 C84 123.5(4) . . ?
C104 C15 C84 118.2(4) . . ?
C11 C16 C34O 119.8(4) . . ?
C11 C16 H8 120.1 . . ?
C34O C16 H8 120.1 . . ?
C38S C17 C15 122.0(4) . . ?
C38S C17 H9 119.0 . . ?
C15 C17 H9 119.0 . . ?
C110 O1 C142 117.7(5) . . ?
C51 C18 C00M 120.5(4) . . ?
C51 C18 H10 119.7 . . ?
C00M C18 H10 119.7 . . ?
C30K C19 C39T 122.2(4) . . ?
C30K C19 H11 118.9 . . ?
C39T C19 H11 118.9 . . ?
C7W C20A C75U 121.4(4) . . ?
C7W C20A H12A 119.3 . . ?
C75U C20A H12A 119.3 . . ?
N3B C21B C1E 124.4(4) . . ?
N3B C21B H13B 117.8 . . ?
C1E C21B H13B 117.8 . . ?
N2A C22C C87 108.0(3) . . ?
N2A C22C C41V 107.9(3) . . ?
C87 C22C C41V 109.9(3) . . ?
N2A C22C H14C 110.3 . . ?
C87 C22C H14C 110.3 . . ?
C41V C22C H14C 110.3 . . ?
C35P C23D C66L 119.5(4) . . ?
C35P C23D C96H 118.8(4) . . ?
C66L C23D C96H 121.6(4) . . ?
C36Q C24E C00Q 123.2(4) . . ?
C36Q C24E H24E 118.4 . . ?
C00Q C24E H24E 118.4 . . ?
C1E C25F C26G 121.2(3) . . ?
C1E C25F H16F 119.4 . . ?
C26G C25F H16F 119.4 . . ?
C37R C26G C25F 118.1(4) . . ?
C37R C26G C2L 121.3(4) . . ?
C25F C26G C2L 120.6(3) . . ?
C56A C27H C45Z 121.3(3) . . ?
C56A C27H C94E 121.7(4) . . ?
C45Z C27H C94E 117.0(3) . . ?
O4 C28I C10Z 117.2(4) . . ?
O4 C28I C5S 122.1(4) . . ?
C10Z C28I C5S 120.7(4) . . ?
N12K C29J C34O 122.1(4) . . ?
N12K C29J H17J 119.0 . . ?
C34O C29J H17J 119.0 . . ?
C19 C30K C45Z 118.3(4) . . ?
C19 C30K C11 117.3(3) . . ?
C45Z C30K C11 124.3(3) . . ?
C5S C31L C92C 119.0(4) . . ?
C5S C31L C38S 117.8(4) . . ?
C92C C31L C38S 123.2(4) . . ?
C57B C32M C6U 119.1(4) . . ?
C57B C32M C49 122.0(4) . . ?
C6U C32M C49 118.9(4) . . ?
C111 C33N C6U 120.4(4) . . ?
C111 C33N H18N 119.8 . . ?
C6U C33N H18N 119.8 . . ?
C116 C34O C16 120.6(4) . . ?
C116 C34O C29J 120.5(4) . . ?
C16 C34O C29J 118.8(4) . . ?
C23D C35P C63I 121.9(4) . . ?
C23D C35P C47 118.4(4) . . ?
C63I C35P C47 119.6(4) . . ?
C24E C36Q C61G 119.7(4) . . ?
C24E C36Q C72R 117.8(4) . . ?
C61G C36Q C72R 122.5(4) . . ?
C26G C37R C13 121.6(4) . . ?
C26G C37R H19R 119.2 . . ?
C13 C37R H19R 119.2 . . ?
C17 C38S C91B 118.6(4) . . ?
C17 C38S C31L 119.7(4) . . ?
C91B C38S C31L 121.1(4) . . ?
O5F C39T C56A 118.2(4) . . ?
O5F C39T C19 121.6(4) . . ?
C56A C39T C19 120.2(4) . . ?
C70P C40U C00V 119.0(4) . . ?
C70P C40U H20U 120.5 . . ?
C00V C40U H20U 120.5 . . ?
N3B C41V C71Q 112.7(4) . . ?
N3B C41V C22C 108.0(3) . . ?
C71Q C41V C22C 109.1(4) . . ?
N3B C41V H21V 109.0 . . ?
C71Q C41V H21V 109.0 . . ?
C22C C41V H21V 109.0 . . ?
C4P C42W C58C 117.7(4) . . ?
C4P C42W C63I 122.5(4) . . ?
C58C C42W C63I 119.7(4) . . ?
C77W C43X C45Z 118.4(4) . . ?
C77W C43X H22X 120.8 . . ?
C45Z C43X H22X 120.8 . . ?
C86 C44Y C00T 122.2(4) . . ?
C86 C44Y H23Y 118.9 . . ?
C00T C44Y H23Y 118.9 . . ?
C27H C45Z C30K 118.7(3) . . ?
C27H C45Z C43X 119.9(4) . . ?
C30K C45Z C43X 121.3(4) . . ?
C2L C46 C58C 122.7(4) . . ?
C2L C46 H24 118.6 . . ?
C58C C46 H24 118.6 . . ?
C64J C47 C35P 121.9(5) . . ?
C64J C47 H25 119.1 . . ?
C35P C47 H25 119.1 . . ?
C101 C48 C90 118.3(5) . . ?
C101 C48 C96H 121.5(5) . . ?
C90 C48 C96H 120.0(5) . . ?
C59D C49 C32M 119.3(4) . . ?
C59D C49 C12 120.4(4) . . ?
C32M C49 C12 120.3(4) . . ?
C72R C50 C51 120.9(4) . . ?
C72R C50 H26 119.6 . . ?
C51 C50 H26 119.6 . . ?
C18 C51 C50 119.4(4) . . ?
C18 C51 C93D 124.3(4) . . ?
C50 C51 C93D 116.3(4) . . ?
C62H C52 C59D 121.4(4) . . ?
C62H C52 H27 119.3 . . ?
C59D C52 H27 119.3 . . ?
N1 C53 C99K 108.5(4) . . ?
N1 C53 C81 110.3(3) . . ?
C99K C53 C81 111.6(4) . . ?
N1 C53 H28 108.8 . . ?
C99K C53 H28 108.8 . . ?
C81 C53 H28 108.8 . . ?
N9N C54 C80Z 110.0(4) . . ?
N9N C54 C97I 108.5(5) . . ?
C80Z C54 C97I 112.3(4) . . ?
N9N C54 H29 108.6 . . ?
C80Z C54 H29 108.6 . . ?
C97I C54 H29 108.6 . . ?
C68N C55 C71Q 110.9(4) . . ?
C68N C55 H30A 109.5 . . ?
C71Q C55 H30A 109.5 . . ?
C68N C55 H31B 109.5 . . ?
C71Q C55 H31B 109.5 . . ?
H30A C55 H31B 108.1 . . ?
C39T C56A C27H 119.2(4) . . ?
C39T C56A C10Z 119.8(3) . . ?
C27H C56A C10Z 121.0(3) . . ?
C119 C57B C32M 121.8(4) . . ?
C119 C57B H32B 119.1 . . ?
C32M C57B H32B 119.1 . . ?
O3C C58C C46 123.9(4) . . ?
O3C C58C C42W 116.2(4) . . ?
C46 C58C C42W 119.8(4) . . ?
C49 C59D O2 118.5(4) . . ?
C49 C59D C52 121.1(4) . . ?
O2 C59D C52 120.2(4) . . ?
N4D C60E C65K 122.1(4) . . ?
N4D C60E H33E 118.9 . . ?
C65K C60E H33E 118.9 . . ?
C118 N5F C121 118.8(6) . . ?
C103 C61G C36Q 123.1(4) . . ?
C103 C61G C76V 119.0(4) . . ?
C36Q C61G C76V 117.8(3) . . ?
C52 C62H C6U 119.5(4) . . ?
C52 C62H C7W 117.0(4) . . ?
C6U C62H C7W 123.4(4) . . ?
C110 C63I C35P 118.3(4) . . ?
C110 C63I C42W 119.7(4) . . ?
C35P C63I C42W 122.0(4) . . ?
C47 C64J C67M 118.1(4) . . ?
C47 C64J H34J 120.9 . . ?
C67M C64J H34J 120.9 . . ?
C91B C65K C104 119.6(4) . . ?
C91B C65K C60E 119.6(4) . . ?
C104 C65K C60E 120.7(4) . . ?
C67M C66L C23D 120.3(4) . . ?
C67M C66L H35L 119.8 . . ?
C23D C66L H35L 119.8 . . ?
C66L C67M C64J 121.6(5) . . ?
C66L C67M Cl06 119.1(4) . . ?
C64J C67M Cl06 119.2(4) . . ?
C55 C68N C87 112.3(4) . . ?
C55 C68N H36A 109.2 . . ?
C87 C68N H36A 109.2 . . ?
C55 C68N H37B 109.1 . . ?
C87 C68N H37B 109.1 . . ?
H36A C68N H37B 107.9 . . ?
N8H C69O C74T 110.1(3) . . ?
N8H C69O C139 109.2(4) . . ?
C74T C69O C139 111.9(4) . . ?
N8H C69O H38O 108.5 . . ?
C74T C69O H38O 108.5 . . ?
C139 C69O H38O 108.5 . . ?
C79Y C70P C40U 121.2(4) . . ?
C79Y C70P Cl01 120.0(3) . . ?
C40U C70P Cl01 118.8(4) . . ?
C41V C71Q C55 111.7(4) . . ?
C41V C71Q H39A 109.3 . . ?
C55 C71Q H39A 109.3 . . ?
C41V C71Q H40B 109.3 . . ?
C55 C71Q H40B 109.3 . . ?
H39A C71Q H40B 107.9 . . ?
C14 C72R C50 117.6(4) . . ?
C14 C72R C36Q 119.7(4) . . ?
C50 C72R C36Q 122.7(4) . . ?
C100 C73S C86 122.6(4) . . ?
C100 C73S Cl02 118.6(4) . . ?
C86 C73S Cl02 118.8(4) . . ?
N7G C74T C69O 109.0(3) . . ?
N7G C74T C140 109.2(4) . . ?
C69O C74T C140 109.9(4) . . ?
N7G C74T H41T 109.5 . . ?
C69O C74T H41T 109.5 . . ?
C140 C74T H41T 109.5 . . ?
C129 C75U C20A 119.5(4) . . ?
C129 C75U C85 117.2(4) . . ?
C20A C75U C85 123.1(4) . . ?
C108 C76V C12 122.6(4) . . ?
C108 C76V C61G 116.8(3) . . ?
C12 C76V C61G 120.6(3) . . ?
C43X C77W C98J 123.9(4) . . ?
C43X C77W Cl04 117.9(4) . . ?
C98J C77W Cl04 118.2(3) . . ?
C79Y C78X C4P 121.1(4) . . ?
C79Y C78X H42X 119.4 . . ?
C4P C78X H42X 119.4 . . ?
C78X C79Y C70P 120.5(4) . . ?
C78X C79Y H43Y 119.7 . . ?
C70P C79Y H43Y 119.7 . . ?
N10J C80Z C54 109.9(4) . . ?
N10J C80Z C122 110.6(5) . . ?
C54 C80Z C122 110.3(4) . . ?
N10J C80Z H44Z 108.7 . . ?
C54 C80Z H44Z 108.7 . . ?
C122 C80Z H44Z 108.7 . . ?
N4D C81 C107 110.8(4) . . ?
N4D C81 C53 110.5(4) . . ?
C107 C81 C53 109.1(4) . . ?
N4D C81 H45 108.8 . . ?
C107 C81 H45 108.8 . . ?
C53 C81 H45 108.8 . . ?
C11 C82 C83 121.2(4) . . ?
C11 C82 H46 119.4 . . ?
C83 C82 H46 119.4 . . ?
C116 C83 C82 117.1(4) . . ?
C116 C83 C88 123.2(4) . . ?
C82 C83 C88 119.7(4) . . ?
N7G C84 C15 124.4(4) . . ?
N7G C84 H47 117.8 . . ?
C15 C84 H47 117.8 . . ?
N9N C85 C75U 124.3(4) . . ?
N9N C85 H48 117.8 . . ?
C75U C85 H48 117.8 . . ?
C44Y C86 C73S 119.2(4) . . ?
C44Y C86 H49 120.4 . . ?
C73S C86 H49 120.4 . . ?
C68N C87 C22C 111.6(4) . . ?
C68N C87 H50A 109.3 . . ?
C22C C87 H50A 109.3 . . ?
C68N C87 H51B 109.3 . . ?
C22C C87 H51B 109.3 . . ?
H50A C87 H51B 108.0 . . ?
N10J C88 C83 122.9(4) . . ?
N10J C88 H52 118.5 . . ?
C83 C88 H52 118.5 . . ?
C106 C89 C7W 122.0(4) . . ?
C106 C89 H53 119.0 . . ?
C7W C89 H53 119.0 . . ?
C95F C90 C48 120.0(6) . . ?
C95F C90 H54 120.0 . . ?
C48 C90 H54 120.0 . . ?
C120 N6A C138 116.6(6) . . ?
C65K C91B C38S 120.7(4) . . ?
C65K C91B H55B 119.6 . . ?
C38S C91B H55B 119.6 . . ?
C100 C92C C00T 119.7(4) . . ?
C100 C92C C31L 122.1(4) . . ?
C00T C92C C31L 118.1(4) . . ?
N8H C93D C51 124.4(4) . . ?
N8H C93D H56D 117.8 . . ?
C51 C93D H56D 117.8 . . ?
C98J C94E C27H 122.6(4) . . ?
C98J C94E H57E 118.7 . . ?
C27H C94E H57E 118.7 . . ?
C128 C95F C90 120.1(6) . . ?
C128 C95F C118 123.4(5) . . ?
C90 C95F C118 116.5(6) . . ?
C115 C96H C23D 118.3(4) . . ?
C115 C96H C48 119.2(4) . . ?
C23D C96H C48 122.5(4) . . ?
C133 C97I C54 110.3(5) . . ?
C133 C97I H58A 109.6 . . ?
C54 C97I H58A 109.6 . . ?
C133 C97I H59B 109.6 . . ?
C54 C97I H59B 109.6 . . ?
H58A C97I H59B 108.1 . . ?
C94E C98J C77W 118.2(4) . . ?
C94E C98J H60J 120.9 . . ?
C77W C98J H60J 120.9 . . ?
C53 C99K C102 110.8(4) . . ?
C53 C99K H61A 109.5 . . ?
C102 C99K H61A 109.5 . . ?
C53 C99K H62B 109.5 . . ?
C102 C99K H62B 109.5 . . ?
H61A C99K H62B 108.1 . . ?
C73S C100 C92C 119.2(4) . . ?
C73S C100 H63 120.4 . . ?
C92C C100 H63 120.4 . . ?
C112 C101 C48 122.9(6) . . ?
C112 C101 H64 118.5 . . ?
C48 C101 H64 118.5 . . ?
C125 C102 C99K 109.9(4) . . ?
C125 C102 H65A 109.7 . . ?
C99K C102 H65A 109.7 . . ?
C125 C102 H66B 109.7 . . ?
C99K C102 H66B 109.7 . . ?
H65A C102 H66B 108.2 . . ?
C114 C103 C61G 120.4(4) . . ?
C114 C103 H67 119.8 . . ?
C61G C103 H67 119.8 . . ?
C65K C104 C15 120.8(4) . . ?
C65K C104 H68 119.6 . . ?
C15 C104 H68 119.6 . . ?
N11R C105 C106 123.1(5) . . ?
N11R C105 H69 118.4 . . ?
C106 C105 H69 118.4 . . ?
C89 C106 C129 118.6(4) . . ?
C89 C106 C105 120.7(5) . . ?
C129 C106 C105 120.7(4) . . ?
C125 C107 C81 111.5(5) . . ?
C125 C107 H70C 109.3 . . ?
C81 C107 H70C 109.3 . . ?
C125 C107 H71D 109.3 . . ?
C81 C107 H71D 109.3 . . ?
H70C C107 H71D 108.0 . . ?
C109 C108 C76V 122.0(4) . . ?
C109 C108 H72 119.0 . . ?
C76V C108 H72 119.0 . . ?
C108 C109 C114 119.9(4) . . ?
C108 C109 H73 120.1 . . ?
C114 C109 H73 120.1 . . ?
O1 C110 C63I 115.6(4) . . ?
O1 C110 C115 124.0(4) . . ?
C63I C110 C115 120.4(5) . . ?
C33N C111 C119 122.9(4) . . ?
C33N C111 Cl05 120.0(4) . . ?
C119 C111 Cl05 117.1(4) . . ?
C101 C112 C128 117.2(6) . . ?
C101 C112 C120 120.2(6) . . ?
C128 C112 C120 122.5(5) . . ?
C117 C113 C124 111.1(5) . . ?
C117 C113 H74A 109.4 . . ?
C124 C113 H74A 109.4 . . ?
C117 C113 H75B 109.4 . . ?
C124 C113 H75B 109.4 . . ?
H74A C113 H75B 108.0 . . ?
C103 C114 C109 121.7(4) . . ?
C103 C114 Cl03 119.7(4) . . ?
C109 C114 Cl03 118.5(3) . . ?
C96H C115 C110 122.1(4) . . ?
C96H C115 H76 118.9 . . ?
C110 C115 H76 118.9 . . ?
C34O C116 C83 121.7(4) . . ?
C34O C116 H77 119.2 . . ?
C83 C116 H77 119.2 . . ?
N12K C117 C113 109.9(4) . . ?
N12K C117 C121 109.1(4) . . ?
C113 C117 C121 110.9(5) . . ?
N12K C117 H78 109.0 . . ?
C113 C117 H78 109.0 . . ?
C121 C117 H78 109.0 . . ?
N5F C118 C95F 128.8(6) . . ?
N5F C118 H79 115.6 . . ?
C95F C118 H79 115.6 . . ?
C111 C119 C57B 118.5(5) . . ?
C111 C119 H80 120.8 . . ?
C57B C119 H80 120.8 . . ?
N6A C120 C112 123.4(5) . . ?
N6A C120 H81 118.3 . . ?
C112 C120 H81 118.3 . . ?
N5F C121 C130 112.1(5) . . ?
N5F C121 C117 111.2(5) . . ?
C130 C121 C117 109.5(4) . . ?
N5F C121 H82 108.0 . . ?
C130 C121 H82 108.0 . . ?
C117 C121 H82 108.0 . . ?
C137 C122 C80Z 113.1(6) . . ?
C137 C122 H83 109.0 . . ?
C80Z C122 H83 109.0 . . ?
C137 C122 H84B 109.0 . . ?
C80Z C122 H84B 109.0 . . ?
H83 C122 H84B 107.8 . . ?
O4 C123 C143 107.9(4) . . ?
O4 C123 H85C 110.1 . . ?
C143 C123 H85C 110.1 . . ?
O4 C123 H86D 110.1 . . ?
C143 C123 H86D 110.1 . . ?
H85C C123 H86D 108.4 . . ?
C132 C124 C113 111.4(5) . . ?
C132 C124 H87E 109.4 . . ?
C113 C124 H87E 109.4 . . ?
C132 C124 H88F 109.4 . . ?
C113 C124 H88F 109.4 . . ?
H87E C124 H88F 108.0 . . ?
C107 C125 C102 111.2(5) . . ?
C107 C125 H89G 109.4 . . ?
C102 C125 H89G 109.4 . . ?
C107 C125 H90H 109.4 . . ?
C102 C125 H90H 109.4 . . ?
H89G C125 H90H 108.0 . . ?
C134 C126 C140 112.3(5) . . ?
C134 C126 H91I 109.1 . . ?
C140 C126 H91I 109.1 . . ?
C134 C126 H92J 109.1 . . ?
C140 C126 H92J 109.1 . . ?
H91I C126 H92J 107.9 . . ?
C95F C128 C112 121.4(5) . . ?
C95F C128 H93 119.3 . . ?
C112 C128 H93 119.3 . . ?
C75U C129 C106 120.2(4) . . ?
C75U C129 H94 119.9 . . ?
C106 C129 H94 119.9 . . ?
C132 C130 C121 112.3(5) . . ?
C132 C130 H95A 109.1 . . ?
C121 C130 H95A 109.1 . . ?
C132 C130 H96B 109.1 . . ?
C121 C130 H96B 109.1 . . ?
H95A C130 H96B 107.9 . . ?
C127 C131 H97C 109.5 . . ?
C127 C131 H98D 109.5 . . ?
H97C C131 H98D 109.5 . . ?
C127 C131 H99E 109.5 . . ?
H97C C131 H99E 109.5 . . ?
H98D C131 H99E 109.5 . . ?
C130 C132 C124 112.4(5) . . ?
C130 C132 H100 109.1 . . ?
C124 C132 H100 109.1 . . ?
C130 C132 H101 109.1 . . ?
C124 C132 H101 109.1 . . ?
H100 C132 H101 107.9 . . ?
C137 C133 C97I 112.6(5) . . ?
C137 C133 H102 109.1 . . ?
C97I C133 H102 109.1 . . ?
C137 C133 H103 109.1 . . ?
C97I C133 H103 109.1 . . ?
H102 C133 H103 107.8 . . ?
C126 C134 C139 112.3(5) . . ?
C126 C134 H104 109.1 . . ?
C139 C134 H104 109.1 . . ?
C126 C134 H105 109.1 . . ?
C139 C134 H105 109.1 . . ?
H104 C134 H105 107.9 . . ?
C146 C135 O5F 111.3(5) . . ?
C146 C135 H106 109.4 . . ?
O5F C135 H106 109.4 . . ?
C146 C135 H107 109.4 . . ?
O5F C135 H107 109.4 . . ?
H106 C135 H107 108.0 . . ?
N11R C136 C138 109.1(5) . . ?
N11R C136 C150 108.5(5) . . ?
C138 C136 C150 111.1(5) . . ?
N11R C136 H108 109.4 . . ?
C138 C136 H108 109.4 . . ?
C150 C136 H108 109.4 . . ?
C133 C137 C122 111.7(5) . . ?
C133 C137 H109 109.3 . . ?
C122 C137 H109 109.3 . . ?
C133 C137 H110 109.3 . . ?
C122 C137 H110 109.3 . . ?
H109 C137 H110 107.9 . . ?
N6A C138 C136 109.6(5) . . ?
N6A C138 C145 109.6(6) . . ?
C136 C138 C145 107.1(6) . . ?
N6A C138 H111 110.2 . . ?
C136 C138 H111 110.2 . . ?
C145 C138 H111 110.2 . . ?
C134 C139 C69O 110.5(5) . . ?
C134 C139 H112 109.6 . . ?
C69O C139 H112 109.6 . . ?
C134 C139 H113 109.6 . . ?
C69O C139 H113 109.6 . . ?
H112 C139 H113 108.1 . . ?
C74T C140 C126 110.6(5) . . ?
C74T C140 H114 109.5 . . ?
C126 C140 H114 109.5 . . ?
C74T C140 H115 109.5 . . ?
C126 C140 H115 109.5 . . ?
H114 C140 H115 108.1 . . ?
O2 C141 C151 110.0(5) . . ?
O2 C141 H116 109.7 . . ?
C151 C141 H116 109.7 . . ?
O2 C141 H117 109.7 . . ?
C151 C141 H117 109.7 . . ?
H116 C141 H117 108.2 . . ?
O1 C142 C149 114.6(6) . . ?
O1 C142 H118 108.6 . . ?
C149 C142 H118 108.6 . . ?
O1 C142 H119 108.6 . . ?
C149 C142 H119 108.6 . . ?
H118 C142 H119 107.6 . . ?
C123 C143 H120 109.5 . . ?
C123 C143 H121 109.5 . . ?
H120 C143 H121 109.5 . . ?
C123 C143 H122 109.5 . . ?
H120 C143 H122 109.5 . . ?
H121 C143 H122 109.5 . . ?
O6I C144 C152 117.1(7) . . ?
O6I C144 H14A 108.0 . . ?
C152 C144 H14A 108.0 . . ?
O6I C144 H14B 108.0 . . ?
C152 C144 H14B 108.0 . . ?
H14A C144 H14B 107.3 . . ?
C147 C145 C138 109.5(7) . . ?
C147 C145 H125 109.8 . . ?
C138 C145 H125 109.8 . . ?
C147 C145 H126 109.8 . . ?
C138 C145 H126 109.8 . . ?
H125 C145 H126 108.2 . . ?
C135 C146 H127 109.5 . . ?
C135 C146 H128 109.5 . . ?
H127 C146 H128 109.5 . . ?
C135 C146 H129 109.5 . . ?
H127 C146 H129 109.5 . . ?
H128 C146 H129 109.5 . . ?
C148 C147 C145 112.9(7) . . ?
C148 C147 H130 109.0 . . ?
C145 C147 H130 109.0 . . ?
C148 C147 H131 109.0 . . ?
C145 C147 H131 109.0 . . ?
H130 C147 H131 107.8 . . ?
C147 C148 C150 109.9(7) . . ?
C147 C148 H132 109.7 . . ?
C150 C148 H132 109.7 . . ?
C147 C148 H133 109.7 . . ?
C150 C148 H133 109.7 . . ?
H132 C148 H133 108.2 . . ?
C142 C149 H134 109.5 . . ?
C142 C149 H135 109.5 . . ?
H134 C149 H135 109.5 . . ?
C142 C149 H136 109.5 . . ?
H134 C149 H136 109.5 . . ?
H135 C149 H136 109.5 . . ?
C148 C150 C136 110.2(7) . . ?
C148 C150 H137 109.6 . . ?
C136 C150 H137 109.6 . . ?
C148 C150 H138 109.6 . . ?
C136 C150 H138 109.6 . . ?
H137 C150 H138 108.1 . . ?
C141 C151 H139 109.5 . . ?
C141 C151 H140 109.5 . . ?
H139 C151 H140 109.5 . . ?
C141 C151 H141 109.5 . . ?
H139 C151 H141 109.5 . . ?
H140 C151 H141 109.5 . . ?
C144 C152 H15A 109.5 . . ?
C144 C152 H15B 109.5 . . ?
H15A C152 H15B 109.5 . . ?
C144 C152 H15C 109.5 . . ?
H15A C152 H15C 109.5 . . ?
H15B C152 H15C 109.5 . . ?

loop_
_geom_bond_atom_site_label_1
_geom_bond_atom_site_label_2
_geom_bond_distance
_geom_bond_site_symmetry_2
_geom_bond_publ_flag
C127 C131 1.406(9) . ?
C127 O3C 1.426(6) . ?
C127 H1 0.9700 . ?
C127 H2B 0.9700 . ?
Cl01 C70P 1.734(5) . ?
Cl02 C73S 1.756(4) . ?
Cl03 C114 1.747(4) . ?
Cl04 C77W 1.755(4) . ?
Cl05 C111 1.741(5) . ?
Cl06 C67M 1.723(5) . ?
O4 C28I 1.354(5) . ?
O4 C123 1.452(6) . ?
N1 C8X 1.243(5) . ?
N1 C53 1.457(5) . ?
O2 C59D 1.366(5) . ?
O2 C141 1.452(6) . ?
N2A C3O 1.268(5) . ?
N2A C22C 1.448(6) . ?
N3B C21B 1.252(6) . ?
N3B C41V 1.441(5) . ?
O3C C58C 1.351(6) . ?
N4D C60E 1.265(6) . ?
N4D C81 1.458(6) . ?
C1E C9Y 1.379(5) . ?
C1E C25F 1.392(6) . ?
C1E C21B 1.496(6) . ?
O5F C39T 1.352(5) . ?
O5F C135 1.478(6) . ?
N7G C84 1.278(6) . ?
N7G C74T 1.465(5) . ?
N8H C93D 1.272(5) . ?
N8H C69O 1.470(5) . ?
O6I C00Q 1.360(5) . ?
O6I C144 1.475(6) . ?
N10J C88 1.255(6) . ?
N10J C80Z 1.469(6) . ?
N12K C29J 1.256(6) . ?
N12K C117 1.462(6) . ?
C2L C46 1.374(6) . ?
C2L C00V 1.443(5) . ?
C2L C26G 1.477(6) . ?
C00M C18 1.394(6) . ?
C00M C14 1.397(6) . ?
C00M C3O 1.473(6) . ?
N9N C85 1.271(6) . ?
N9N C54 1.469(6) . ?
C3O H3O 0.9300 . ?
C4P C42W 1.403(6) . ?
C4P C00V 1.416(6) . ?
C4P C78X 1.441(6) . ?
C00Q C12 1.380(6) . ?
C00Q C24E 1.413(6) . ?
N11R C105 1.282(7) . ?
N11R C136 1.483(6) . ?
C5S C31L 1.358(6) . ?
C5S C28I 1.411(6) . ?
C5S H4S 0.9300 . ?
C00T C10Z 1.411(6) . ?
C00T C92C 1.424(6) . ?
C00T C44Y 1.446(6) . ?
C6U C62H 1.410(7) . ?
C6U C32M 1.436(6) . ?
C6U C33N 1.438(6) . ?
C00V C40U 1.402(6) . ?
C7W C20A 1.375(6) . ?
C7W C89 1.416(6) . ?
C7W C62H 1.497(6) . ?
C8X C13 1.468(5) . ?
C8X H5X 0.9300 . ?
C9Y C13 1.379(6) . ?
C9Y H6Y 0.9300 . ?
C10Z C28I 1.372(6) . ?
C10Z C56A 1.513(6) . ?
C11 C16 1.378(6) . ?
C11 C82 1.389(6) . ?
C11 C30K 1.489(6) . ?
C12 C76V 1.420(6) . ?
C12 C49 1.490(5) . ?
C13 C37R 1.407(6) . ?
C14 C72R 1.375(6) . ?
C14 H7 0.9300 . ?
C15 C17 1.395(6) . ?
C15 C104 1.404(6) . ?
C15 C84 1.446(6) . ?
C16 C34O 1.401(6) . ?
C16 H8 0.9300 . ?
C17 C38S 1.380(6) . ?
C17 H9 0.9300 . ?
O1 C110 1.351(6) . ?
O1 C142 1.505(8) . ?
C18 C51 1.382(6) . ?
C18 H10 0.9300 . ?
C19 C30K 1.387(5) . ?
C19 C39T 1.416(6) . ?
C19 H11 0.9300 . ?
C20A C75U 1.401(6) . ?
C20A H12A 0.9300 . ?
C21B H13B 0.9300 . ?
C22C C87 1.536(6) . ?
C22C C41V 1.552(6) . ?
C22C H14C 0.9800 . ?
C23D C35P 1.398(6) . ?
C23D C66L 1.420(6) . ?
C23D C96H 1.421(7) . ?
C24E C36Q 1.344(6) . ?
C24E H24E 0.9300 . ?
C25F C26G 1.401(6) . ?
C25F H16F 0.9300 . ?
C26G C37R 1.377(5) . ?
C27H C56A 1.409(5) . ?
C27H C45Z 1.424(6) . ?
C27H C94E 1.440(6) . ?
C29J C34O 1.493(6) . ?
C29J H17J 0.9300 . ?
C30K C45Z 1.429(5) . ?
C31L C92C 1.436(6) . ?
C31L C38S 1.509(6) . ?
C32M C57B 1.394(7) . ?
C32M C49 1.444(6) . ?
C33N C111 1.346(7) . ?
C33N H18N 0.9300 . ?
C34O C116 1.355(7) . ?
C35P C63I 1.420(6) . ?
C35P C47 1.431(6) . ?
C36Q C61G 1.422(6) . ?
C36Q C72R 1.486(5) . ?
C37R H19R 0.9300 . ?
C38S C91B 1.411(6) . ?
C39T C56A 1.368(6) . ?
C40U C70P 1.394(6) . ?
C40U H20U 0.9300 . ?
C41V C71Q 1.517(7) . ?
C41V H21V 0.9800 . ?
C42W C58C 1.418(6) . ?
C42W C63I 1.474(6) . ?
C43X C77W 1.365(6) . ?
C43X C45Z 1.431(5) . ?
C43X H22X 0.9300 . ?
C44Y C86 1.357(7) . ?
C44Y H23Y 0.9300 . ?
C46 C58C 1.401(6) . ?
C46 H24 0.9300 . ?
C47 C64J 1.360(7) . ?
C47 H25 0.9300 . ?
C48 C101 1.381(8) . ?
C48 C90 1.399(8) . ?
C48 C96H 1.466(7) . ?
C49 C59D 1.360(6) . ?
C50 C72R 1.405(6) . ?
C50 C51 1.416(6) . ?
C50 H26 0.9300 . ?
C51 C93D 1.468(6) . ?
C52 C62H 1.372(6) . ?
C52 C59D 1.416(6) . ?
C52 H27 0.9300 . ?
C53 C99K 1.494(6) . ?
C53 C81 1.531(6) . ?
C53 H28 0.9800 . ?
C54 C80Z 1.489(8) . ?
C54 C97I 1.545(7) . ?
C54 H29 0.9800 . ?
C55 C68N 1.510(7) . ?
C55 C71Q 1.519(7) . ?
C55 H30A 0.9700 . ?
C55 H31B 0.9700 . ?
C57B C119 1.387(7) . ?
C57B H32B 0.9300 . ?
C60E C65K 1.491(6) . ?
C60E H33E 0.9300 . ?
N5F C118 1.236(7) . ?
N5F C121 1.447(8) . ?
C61G C103 1.419(6) . ?
C61G C76V 1.449(5) . ?
C63I C110 1.375(7) . ?
C64J C67M 1.426(7) . ?
C64J H34J 0.9300 . ?
C65K C91B 1.382(6) . ?
C65K C104 1.393(6) . ?
C66L C67M 1.350(7) . ?
C66L H35L 0.9300 . ?
C68N C87 1.530(7) . ?
C68N H36A 0.9700 . ?
C68N H37B 0.9700 . ?
C69O C74T 1.508(7) . ?
C69O C139 1.522(7) . ?
C69O H38O 0.9800 . ?
C70P C79Y 1.381(7) . ?
C71Q H39A 0.9700 . ?
C71Q H40B 0.9700 . ?
C73S C100 1.377(7) . ?
C73S C86 1.379(7) . ?
C74T C140 1.542(6) . ?
C74T H41T 0.9800 . ?
C75U C129 1.389(6) . ?
C75U C85 1.452(7) . ?
C76V C108 1.415(6) . ?
C77W C98J 1.388(7) . ?
C78X C79Y 1.364(7) . ?
C78X H42X 0.9300 . ?
C79Y H43Y 0.9300 . ?
C80Z C122 1.523(7) . ?
C80Z H44Z 0.9800 . ?
C81 C107 1.512(6) . ?
C81 H45 0.9800 . ?
C82 C83 1.419(6) . ?
C82 H46 0.9300 . ?
C83 C116 1.400(6) . ?
C83 C88 1.457(7) . ?
C84 H47 0.9300 . ?
C85 H48 0.9300 . ?
C86 H49 0.9300 . ?
C87 H50A 0.9700 . ?
C87 H51B 0.9700 . ?
C88 H52 0.9300 . ?
C89 C106 1.370(6) . ?
C89 H53 0.9300 . ?
C90 C95F 1.389(7) . ?
C90 H54 0.9300 . ?
N6A C120 1.256(8) . ?
N6A C138 1.468(9) . ?
C91B H55B 0.9300 . ?
C92C C100 1.422(6) . ?
C93D H56D 0.9300 . ?
C94E C98J 1.359(6) . ?
C94E H57E 0.9300 . ?
C95F C128 1.368(9) . ?
C95F C118 1.497(9) . ?
C96H C115 1.389(7) . ?
C97I C133 1.500(9) . ?
C97I H58A 0.9700 . ?
C97I H59B 0.9700 . ?
C98J H60J 0.9300 . ?
C99K C102 1.536(6) . ?
C99K H61A 0.9700 . ?
C99K H62B 0.9700 . ?
C100 H63 0.9300 . ?
C101 C112 1.379(7) . ?
C101 H64 0.9300 . ?
C102 C125 1.533(8) . ?
C102 H65A 0.9700 . ?
C102 H66B 0.9700 . ?
C103 C114 1.322(6) . ?
C103 H67 0.9300 . ?
C104 H68 0.9300 . ?
C105 C106 1.455(6) . ?
C105 H69 0.9300 . ?
C106 C129 1.421(7) . ?
C107 C125 1.502(8) . ?
C107 H70C 0.9700 . ?
C107 H71D 0.9700 . ?
C108 C109 1.340(6) . ?
C108 H72 0.9300 . ?
C109 C114 1.412(7) . ?
C109 H73 0.9300 . ?
C110 C115 1.401(7) . ?
C111 C119 1.382(7) . ?
C112 C128 1.407(9) . ?
C112 C120 1.476(9) . ?
C113 C117 1.505(8) . ?
C113 C124 1.518(7) . ?
C113 H74A 0.9700 . ?
C113 H75B 0.9700 . ?
C115 H76 0.9300 . ?
C116 H77 0.9300 . ?
C117 C121 1.543(7) . ?
C117 H78 0.9800 . ?
C118 H79 0.9300 . ?
C119 H80 0.9300 . ?
C120 H81 0.9300 . ?
C121 C130 1.513(8) . ?
C121 H82 0.9800 . ?
C122 C137 1.501(9) . ?
C122 H83 0.9700 . ?
C122 H84B 0.9700 . ?
C123 C143 1.492(7) . ?
C123 H85C 0.9700 . ?
C123 H86D 0.9700 . ?
C124 C132 1.505(8) . ?
C124 H87E 0.9700 . ?
C124 H88F 0.9700 . ?
C125 H89G 0.9700 . ?
C125 H90H 0.9700 . ?
C126 C134 1.503(10) . ?
C126 C140 1.548(9) . ?
C126 H91I 0.9700 . ?
C126 H92J 0.9700 . ?
C128 H93 0.9300 . ?
C129 H94 0.9300 . ?
C130 C132 1.505(10) . ?
C130 H95A 0.9700 . ?
C130 H96B 0.9700 . ?
C131 H97C 0.9600 . ?
C131 H98D 0.9600 . ?
C131 H99E 0.9600 . ?
C132 H100 0.9700 . ?
C132 H101 0.9700 . ?
C133 C137 1.478(10) . ?
C133 H102 0.9700 . ?
C133 H103 0.9700 . ?
C134 C139 1.512(8) . ?
C134 H104 0.9700 . ?
C134 H105 0.9700 . ?
C135 C146 1.429(9) . ?
C135 H106 0.9700 . ?
C135 H107 0.9700 . ?
C136 C138 1.494(9) . ?
C136 C150 1.551(10) . ?
C136 H108 0.9800 . ?
C137 H109 0.9700 . ?
C137 H110 0.9700 . ?
C138 C145 1.566(8) . ?
C138 H111 0.9800 . ?
C139 H112 0.9700 . ?
C139 H113 0.9700 . ?
C140 H114 0.9700 . ?
C140 H115 0.9700 . ?
C141 C151 1.506(9) . ?
C141 H116 0.9700 . ?
C141 H117 0.9700 . ?
C142 C149 1.566(13) . ?
C142 H118 0.9700 . ?
C142 H119 0.9700 . ?
C143 H120 0.9600 . ?
C143 H121 0.9600 . ?
C143 H122 0.9600 . ?
C144 C152 1.497(12) . ?
C144 H14A 0.9700 . ?
C144 H14B 0.9700 . ?
C145 C147 1.501(12) . ?
C145 H125 0.9700 . ?
C145 H126 0.9700 . ?
C146 H127 0.9600 . ?
C146 H128 0.9600 . ?
C146 H129 0.9600 . ?
C147 C148 1.491(13) . ?
C147 H130 0.9700 . ?
C147 H131 0.9700 . ?
C148 C150 1.513(9) . ?
C148 H132 0.9700 . ?
C148 H133 0.9700 . ?
C149 H134 0.9600 . ?
C149 H135 0.9600 . ?
C149 H136 0.9600 . ?
C150 H137 0.9700 . ?
C150 H138 0.9700 . ?
C151 H139 0.9600 . ?
C151 H140 0.9600 . ?
C151 H141 0.9600 . ?
C152 H15A 0.9600 . ?
C152 H15B 0.9600 . ?
C152 H15C 0.9600 . ?
